data_1574422
loop_
_publ_author_name
'Yang, Bo'
'Yan, Suqiong'
'Ban, Shirong'
'Ma, Hui'
'Zhang, Yuan'
'Feng, Fanda'
'Huang, Wei'

_publ_section_title
;
 Customizing circularly polarized afterglow by stepwise chiral
 amplification in BINAPs/BINAPOs
;
_journal_issue 21
_journal_name_full 'Chemical Science'
_journal_page_first 9393
_journal_page_last 9405
_journal_paper_doi 10.1039/D4SC08710K
_journal_volume 16
_journal_year 2025
_chemical_formula_sum 'C168 H132 N4 O8 P4'
_chemical_formula_weight 2458.65
_chemical_properties_physical Oxygen-sensitive
_space_group_crystal_system triclinic
_space_group_IT_number 2
_space_group_name_Hall '-P 1'
_space_group_name_H-M_alt 'P -1'
_atom_sites_solution_hydrogens geom
_audit_creation_method SHELXL-2014/7
_audit_update_record
;
2024-03-30 deposited with the CCDC.	2025-04-21 downloaded from the CCDC.
;
_cell_angle_alpha 104.281(2)
_cell_angle_beta 99.666(2)
_cell_angle_gamma 110.711(2)
_cell_formula_units_Z 2
_cell_length_a 17.3151(8)
_cell_length_b 19.7760(9)
_cell_length_c 24.0152(10)
_cell_measurement_reflns_used 26167
_cell_measurement_temperature 193(2)
_cell_measurement_theta_max 108.312
_cell_measurement_theta_min 3.442
_cell_volume 7152.9(6)
_computing_structure_refinement 'SHELXL-2014/7 (Sheldrick, 2014)'
_diffrn_ambient_temperature 193(2)
_diffrn_measured_fraction_theta_full 0.996
_diffrn_measured_fraction_theta_max 0.990
_diffrn_measurement_device_type CCD
_diffrn_radiation_type GaK\a
_diffrn_radiation_wavelength 1.34139
_diffrn_reflns_av_R_equivalents 0.0618
_diffrn_reflns_av_unetI/netI 0.0744
_diffrn_reflns_Laue_measured_fraction_full 0.996
_diffrn_reflns_Laue_measured_fraction_max 0.990
_diffrn_reflns_limit_h_max 20
_diffrn_reflns_limit_h_min -20
_diffrn_reflns_limit_k_max 23
_diffrn_reflns_limit_k_min -23
_diffrn_reflns_limit_l_max 28
_diffrn_reflns_limit_l_min -26
_diffrn_reflns_number 93757
_diffrn_reflns_point_group_measured_fraction_full 0.996
_diffrn_reflns_point_group_measured_fraction_max 0.990
_diffrn_reflns_theta_full 53.594
_diffrn_reflns_theta_max 54.156
_diffrn_reflns_theta_min 1.721
_exptl_absorpt_coefficient_mu 0.612
_exptl_crystal_colour colorless
_exptl_crystal_density_diffrn 1.142
_exptl_crystal_description block
_exptl_crystal_F_000 2584
_exptl_crystal_size_max 0.120
_exptl_crystal_size_mid 0.100
_exptl_crystal_size_min 0.100
_refine_diff_density_max 0.944
_refine_diff_density_min -0.746
_refine_diff_density_rms 0.067
_refine_ls_extinction_method none
_refine_ls_goodness_of_fit_ref 1.020
_refine_ls_hydrogen_treatment constr
_refine_ls_matrix_type full
_refine_ls_number_parameters 1685
_refine_ls_number_reflns 26167
_refine_ls_number_restraints 101
_refine_ls_restrained_S_all 1.032
_refine_ls_R_factor_all 0.1840
_refine_ls_R_factor_gt 0.1083
_refine_ls_shift/su_max 0.001
_refine_ls_shift/su_mean 0.000
_refine_ls_structure_factor_coef Fsqd
_refine_ls_weighting_details 'w=1/[\s^2^(Fo^2^)+(0.0972P)^2^+9.6900P] where P=(Fo^2^+2Fc^2^)/3'
_refine_ls_weighting_scheme calc
_refine_ls_wR_factor_gt 0.2529
_refine_ls_wR_factor_ref 0.2830
_reflns_Friedel_coverage 0.000
_reflns_number_gt 12041
_reflns_number_total 26167
_reflns_threshold_expression 'I > 2\s(I)'
_cod_data_source_file d4sc08710k3.cif
_cod_data_source_block P2-OMe
_cod_depositor_comments 'Adding full bibliography for 1574422.cif.'
_cod_database_code 1574422
_shelx_shelxl_version_number 2014/7
_shelx_space_group_comment
;
The symmetry employed for this shelxl refinement is uniquely defined
by the following loop, which should always be used as a source of
symmetry information in preference to the above space-group names.
They are only intended as comments.
;
_shelx_estimated_absorpt_t_min 0.930
_shelx_estimated_absorpt_t_max 0.941

loop_
_space_group_symop_operation_xyz
'x, y, z'
'-x, -y, -z'

loop_
_atom_site_label
_atom_site_type_symbol
_atom_site_fract_x
_atom_site_fract_y
_atom_site_fract_z
_atom_site_U_iso_or_equiv
_atom_site_adp_type
_atom_site_occupancy
_atom_site_site_symmetry_order
_atom_site_calc_flag
_atom_site_refinement_flags_posn
_atom_site_refinement_flags_adp
_atom_site_refinement_flags_occupancy
_atom_site_disorder_assembly
_atom_site_disorder_group
C1 C 0.0979(3) 0.8933(3) -0.0532(2) 0.0592(12) Uani 1 1 d . . . . .
C2 C 0.1648(3) 0.8705(3) -0.04635(19) 0.0503(11) Uani 1 1 d . . . . .
C3 C 0.1900(3) 0.8534(3) 0.0062(2) 0.0519(11) Uani 1 1 d . . . . .
C4 C 0.2612(3) 0.8344(3) 0.0183(2) 0.0548(12) Uani 1 1 d . . . . .
H4 H 0.2917 0.8299 -0.0108 0.066 Uiso 1 1 calc R U . . .
C5 C 0.2874(3) 0.8223(3) 0.0708(2) 0.0611(13) Uani 1 1 d . . . . .
C6 C 0.2390(3) 0.8246(3) 0.1124(2) 0.0705(14) Uani 1 1 d . . . . .
H6 H 0.2554 0.8147 0.1483 0.085 Uiso 1 1 calc R U . . .
C7 C 0.1694(3) 0.8409(3) 0.1017(2) 0.0692(14) Uani 1 1 d . . . . .
H7 H 0.1372 0.8414 0.1300 0.083 Uiso 1 1 calc R U . . .
C8 C 0.1436(3) 0.8570(3) 0.0498(2) 0.0585(12) Uani 1 1 d . . . . .
C9 C 0.0736(3) 0.8770(3) 0.0393(2) 0.0697(14) Uani 1 1 d . . . . .
H9 H 0.0412 0.8780 0.0675 0.084 Uiso 1 1 calc R U . . .
C10 C 0.0518(3) 0.8948(3) -0.0099(2) 0.0694(14) Uani 1 1 d . . . . .
H10 H 0.0045 0.9087 -0.0156 0.083 Uiso 1 1 calc R U . . .
C11 C 0.2145(3) 0.8648(3) -0.0920(2) 0.0521(11) Uani 1 1 d . . . . .
C12 C 0.1852(3) 0.8008(3) -0.1403(2) 0.0593(12) Uani 1 1 d . . . . .
C13 C 0.2356(3) 0.7936(3) -0.1812(2) 0.0691(14) Uani 1 1 d . . . . .
H13 H 0.2140 0.7490 -0.2156 0.083 Uiso 1 1 calc R U . . .
C14 C 0.3145(3) 0.8506(3) -0.1708(2) 0.0638(14) Uani 1 1 d . . . . .
H14 H 0.3478 0.8449 -0.1978 0.077 Uiso 1 1 calc R U . . .
C15 C 0.3473(3) 0.9172(3) -0.1212(2) 0.0534(12) Uani 1 1 d . . . . .
C16 C 0.4296(3) 0.9758(3) -0.1088(2) 0.0611(13) Uani 1 1 d . . . . .
H16 H 0.4642 0.9698 -0.1348 0.073 Uiso 1 1 calc R U . . .
C17 C 0.4603(3) 1.0398(3) -0.0613(2) 0.0600(13) Uani 1 1 d . . . . .
H17 H 0.5169 1.0773 -0.0536 0.072 Uiso 1 1 calc R U . . .
C18 C 0.4093(3) 1.0529(3) -0.0217(2) 0.0526(12) Uani 1 1 d . . . . .
C19 C 0.3295(3) 0.9944(3) -0.0332(2) 0.0514(12) Uani 1 1 d . . . . .
H19 H 0.2953 1.0010 -0.0071 0.062 Uiso 1 1 calc R U . . .
C20 C 0.2965(3) 0.9260(3) -0.08143(19) 0.0485(11) Uani 1 1 d . . . . .
C21 C 0.3675(3) 0.8093(3) 0.0849(2) 0.0637(13) Uani 1 1 d . . . . .
C22 C 0.4277(3) 0.8518(4) 0.1401(2) 0.0803(17) Uani 1 1 d . . . . .
H22 H 0.4160 0.8865 0.1689 0.096 Uiso 1 1 calc R U . . .
C23 C 0.5044(4) 0.8447(4) 0.1540(2) 0.090(2) Uani 1 1 d . . . . .
H23 H 0.5448 0.8745 0.1921 0.108 Uiso 1 1 calc R U . . .
C24 C 0.5228(4) 0.7942(4) 0.1124(3) 0.0884(19) Uani 1 1 d . . . . .
C25 C 0.4624(4) 0.7512(4) 0.0572(3) 0.0790(16) Uani 1 1 d . . . . .
H25 H 0.4736 0.7158 0.0286 0.095 Uiso 1 1 calc R U . . .
C26 C 0.3861(3) 0.7594(3) 0.0434(2) 0.0709(15) Uani 1 1 d . . . . .
H26 H 0.3460 0.7305 0.0050 0.085 Uiso 1 1 calc R U . . .
C27 C 0.6766(5) 0.8510(6) 0.1671(3) 0.099(2) Uani 1 1 d . . . . .
C28 C 0.7022(4) 0.9225(6) 0.1626(3) 0.101(2) Uani 1 1 d . . . . .
H28 H 0.6695 0.9305 0.1309 0.121 Uiso 1 1 calc R U . . .
C29 C 0.7743(4) 0.9837(5) 0.2028(3) 0.107(2) Uani 1 1 d . . . . .
H29 H 0.7908 1.0333 0.1992 0.129 Uiso 1 1 calc R U . . .
C30 C 0.8217(6) 0.9715(8) 0.2481(4) 0.135(4) Uani 1 1 d . . . . .
C31 C 0.7978(8) 0.8988(10) 0.2531(4) 0.164(5) Uani 1 1 d . . . . .
H31 H 0.8318 0.8910 0.2842 0.197 Uiso 1 1 calc R U . . .
C32 C 0.7271(6) 0.8397(6) 0.2145(4) 0.132(3) Uani 1 1 d . . . . .
H32 H 0.7107 0.7904 0.2186 0.159 Uiso 1 1 calc R U . . .
C33 C 0.9156(7) 1.0943(9) 0.2911(6) 0.186(7) Uani 1 1 d . . . . .
H33A H 0.9343 1.1007 0.2557 0.279 Uiso 1 1 calc R U . . .
H33B H 0.9627 1.1285 0.3273 0.279 Uiso 1 1 calc R U . . .
H33C H 0.8658 1.1070 0.2916 0.279 Uiso 1 1 calc R U . . .
C34 C 0.6035(5) 0.7156(5) 0.1031(5) 0.175(2) Uani 1 1 d . U . . .
C35 C 0.5597(5) 0.6523(5) 0.1170(5) 0.192(2) Uani 1 1 d . U . . .
H35 H 0.5234 0.6525 0.1427 0.230 Uiso 1 1 calc R U . . .
C36 C 0.5736(6) 0.5822(6) 0.0884(5) 0.203(2) Uani 1 1 d . U . . .
H36 H 0.5463 0.5375 0.0981 0.244 Uiso 1 1 calc R U . . .
C37 C 0.6242(6) 0.5780(5) 0.0480(5) 0.207(3) Uani 1 1 d D U . . .
C38 C 0.6604(6) 0.6390(6) 0.0443(6) 0.207(3) Uani 1 1 d . U . . .
H38 H 0.7014 0.6410 0.0223 0.248 Uiso 1 1 calc R U . . .
C39 C 0.6545(5) 0.7092(5) 0.0661(5) 0.164(3) Uani 1 1 d . U . . .
H39 H 0.6856 0.7518 0.0552 0.197 Uiso 1 1 calc R U . . .
C40 C 0.6550(13) 0.4876(11) 0.0214(12) 0.164(6) Uani 0.532(13) 1 d . U P . .
H40A H 0.7170 0.5180 0.0393 0.246 Uiso 0.532(13) 1 calc R U P . .
H40B H 0.6360 0.4993 -0.0144 0.246 Uiso 0.532(13) 1 calc R U P . .
H40C H 0.6426 0.4330 0.0104 0.246 Uiso 0.532(13) 1 calc R U P . .
C41 C 0.4403(3) 1.1265(3) 0.0254(2) 0.0540(12) Uani 1 1 d . . . . .
C42 C 0.3842(3) 1.1604(3) 0.0389(2) 0.0616(13) Uani 1 1 d . . . . .
H42 H 0.3249 1.1340 0.0176 0.074 Uiso 1 1 calc R U . . .
C43 C 0.4123(3) 1.2304(3) 0.0818(3) 0.0734(15) Uani 1 1 d . . . . .
H43 H 0.3715 1.2510 0.0889 0.088 Uiso 1 1 calc R U . . .
C44 C 0.4978(3) 1.2730(3) 0.1154(3) 0.0700(14) Uani 1 1 d . . . . .
C45 C 0.5547(3) 1.2387(3) 0.1013(2) 0.0635(13) Uani 1 1 d . . . . .
H45 H 0.6142 1.2652 0.1223 0.076 Uiso 1 1 calc R U . . .
C46 C 0.5266(3) 1.1690(3) 0.0584(2) 0.0568(12) Uani 1 1 d . . . . .
H46 H 0.5671 1.1484 0.0507 0.068 Uiso 1 1 calc R U . . .
C47 C 0.6126(4) 1.3883(4) 0.1944(3) 0.0832(16) Uani 1 1 d . . . . .
C48 C 0.6538(5) 1.4609(4) 0.1921(3) 0.104(2) Uani 1 1 d . . . . .
H48 H 0.6240 1.4797 0.1673 0.124 Uiso 1 1 calc R U . . .
C49 C 0.7383(5) 1.5067(4) 0.2256(4) 0.120(2) Uani 1 1 d . . . . .
H49 H 0.7660 1.5566 0.2236 0.144 Uiso 1 1 calc R U . . .
C50 C 0.7815(5) 1.4807(5) 0.2610(3) 0.104(2) Uani 1 1 d . . . . .
C51 C 0.7398(5) 1.4093(5) 0.2652(3) 0.103(2) Uani 1 1 d . . . . .
H51 H 0.7692 1.3913 0.2911 0.124 Uiso 1 1 calc R U . . .
C52 C 0.6560(5) 1.3642(4) 0.2321(3) 0.0959(19) Uani 1 1 d . . . . .
H52 H 0.6277 1.3152 0.2356 0.115 Uiso 1 1 calc R U . . .
C53 C 0.9122(6) 1.5965(6) 0.2876(6) 0.206(5) Uani 1 1 d . . . . .
H53A H 0.9174 1.5877 0.2466 0.308 Uiso 1 1 calc R U . . .
H53B H 0.9697 1.6229 0.3161 0.308 Uiso 1 1 calc R U . . .
H53C H 0.8800 1.6281 0.2948 0.308 Uiso 1 1 calc R U . . .
C54 C 0.4640(4) 1.3746(3) 0.1674(4) 0.0933(19) Uani 1 1 d . . . . .
C55 C 0.4320(4) 1.4012(4) 0.1254(4) 0.111(2) Uani 1 1 d . . . . .
H55 H 0.4534 1.4016 0.0915 0.133 Uiso 1 1 calc R U . . .
C56 C 0.3660(6) 1.4286(4) 0.1323(5) 0.132(3) Uani 1 1 d . . . . .
H56 H 0.3426 1.4474 0.1041 0.159 Uiso 1 1 calc DR U . . .
C57 C 0.3391(6) 1.4252(4) 0.1834(6) 0.133(3) Uani 1 1 d . U . . .
C58 C 0.3720(6) 1.4016(5) 0.2256(5) 0.136(3) Uani 1 1 d . . . . .
H58 H 0.3529 1.4028 0.2605 0.164 Uiso 1 1 calc R U . . .
C59 C 0.4335(5) 1.3760(4) 0.2166(4) 0.116(2) Uani 1 1 d . . . . .
H59 H 0.4566 1.3582 0.2458 0.140 Uiso 1 1 calc R U . . .
C60 C 0.2295(9) 1.4592(8) 0.1537(9) 0.299(10) Uani 1 1 d . U . . .
H60A H 0.2190 1.4198 0.1159 0.449 Uiso 1 1 calc DR U . . .
H60B H 0.2609 1.5100 0.1512 0.449 Uiso 1 1 calc R U . . .
H60C H 0.1744 1.4555 0.1610 0.449 Uiso 1 1 calc R U . . .
C61 C 0.0977(3) 1.0176(4) -0.0936(3) 0.0743(15) Uani 1 1 d . . . . .
C62 C 0.1345(3) 1.0641(4) -0.0349(3) 0.0753(15) Uani 1 1 d . . . . .
H62 H 0.1450 1.0425 -0.0047 0.090 Uiso 1 1 calc R U . . .
C63 C 0.1569(4) 1.1436(4) -0.0187(3) 0.097(2) Uani 1 1 d . . . . .
H63 H 0.1828 1.1756 0.0219 0.117 Uiso 1 1 calc R U . . .
C64 C 0.1406(4) 1.1745(5) -0.0632(5) 0.103(2) Uani 1 1 d . . . . .
H64 H 0.1555 1.2279 -0.0529 0.123 Uiso 1 1 calc R U . . .
C65 C 0.1027(5) 1.1275(5) -0.1225(4) 0.106(2) Uani 1 1 d . . . . .
H65 H 0.0903 1.1485 -0.1526 0.128 Uiso 1 1 calc R U . . .
C66 C 0.0834(4) 1.0518(5) -0.1371(3) 0.0907(19) Uani 1 1 d . . . . .
H66 H 0.0595 1.0206 -0.1781 0.109 Uiso 1 1 calc R U . . .
C67 C -0.0530(3) 0.8804(4) -0.1299(2) 0.0775(16) Uani 1 1 d . . . . .
C68 C -0.0953(3) 0.9288(4) -0.1271(3) 0.094(2) Uani 1 1 d . . . . .
H68 H -0.0642 0.9821 -0.1188 0.112 Uiso 1 1 calc R U . . .
C69 C -0.1852(5) 0.8971(6) -0.1367(3) 0.111(3) Uani 1 1 d . . . . .
H69 H -0.2153 0.9291 -0.1351 0.133 Uiso 1 1 calc R U . . .
C70 C -0.2293(5) 0.8200(7) -0.1484(4) 0.133(3) Uani 1 1 d . . . . .
H70 H -0.2899 0.7985 -0.1552 0.159 Uiso 1 1 calc R U . . .
C71 C -0.1868(5) 0.7753(6) -0.1502(3) 0.133(3) Uani 1 1 d . . . . .
H71 H -0.2181 0.7222 -0.1576 0.160 Uiso 1 1 calc R U . . .
C72 C -0.0987(4) 0.8035(5) -0.1417(3) 0.106(2) Uani 1 1 d . . . . .
H72 H -0.0704 0.7701 -0.1439 0.127 Uiso 1 1 calc R U . . .
C73 C 0.0467(4) 0.6818(4) -0.2359(3) 0.0969(19) Uani 1 1 d . U . . .
C74 C 0.0079(5) 0.7163(6) -0.2666(4) 0.142(3) Uani 1 1 d . . . . .
H74 H -0.0013 0.7586 -0.2449 0.170 Uiso 1 1 calc R U . . .
C75 C -0.0177(6) 0.6915(8) -0.3276(6) 0.173(4) Uani 1 1 d . . . . .
H75 H -0.0442 0.7175 -0.3469 0.208 Uiso 1 1 calc R U . . .
C76 C -0.0077(6) 0.6328(7) -0.3612(5) 0.149(4) Uani 1 1 d . . . . .
H76 H -0.0270 0.6163 -0.4037 0.179 Uiso 1 1 calc R U . . .
C77 C 0.0318(6) 0.5969(5) -0.3321(4) 0.136(3) Uani 1 1 d . . . . .
H77 H 0.0418 0.5556 -0.3546 0.163 Uiso 1 1 calc R U . . .
C78 C 0.0575(5) 0.6210(4) -0.2693(3) 0.107(2) Uani 1 1 d . U . . .
H78 H 0.0828 0.5945 -0.2498 0.128 Uiso 1 1 calc R U . . .
C79 C 0.1150(4) 0.6507(4) -0.1345(3) 0.0946(19) Uani 1 1 d . . . . .
C80 C 0.0530(5) 0.5809(5) -0.1381(4) 0.140(3) Uani 1 1 d . . . . .
H80 H -0.0059 0.5719 -0.1496 0.168 Uiso 1 1 calc R U . . .
C81 C 0.0743(7) 0.5230(6) -0.1254(5) 0.160(4) Uani 1 1 d . . . . .
H81 H 0.0300 0.4761 -0.1281 0.192 Uiso 1 1 calc R U . . .
C82 C 0.1586(7) 0.5337(5) -0.1092(4) 0.146(3) Uani 1 1 d . . . . .
H82 H 0.1735 0.4943 -0.1015 0.176 Uiso 1 1 calc R U . . .
C83 C 0.2200(5) 0.6016(5) -0.1043(3) 0.118(2) Uani 1 1 d . . . . .
H83 H 0.2789 0.6109 -0.0915 0.141 Uiso 1 1 calc R U . . .
C84 C 0.1986(4) 0.6578(4) -0.1175(3) 0.104(2) Uani 1 1 d . . . . .
H84 H 0.2439 0.7041 -0.1147 0.125 Uiso 1 1 calc R U . . .
C85 C 0.5423(3) 0.7854(3) 0.6007(2) 0.0633(13) Uani 1 1 d . . . . .
C86 C 0.4706(3) 0.7913(3) 0.5701(2) 0.0609(12) Uani 1 1 d . . . . .
C87 C 0.4759(3) 0.8260(3) 0.5246(2) 0.0631(13) Uani 1 1 d . . . . .
C88 C 0.4040(4) 0.8308(3) 0.4911(2) 0.0725(15) Uani 1 1 d . . . . .
H88 H 0.3493 0.8078 0.4973 0.087 Uiso 1 1 calc R U . . .
C89 C 0.4117(4) 0.8687(3) 0.4493(2) 0.0747(15) Uani 1 1 d . . . . .
C90 C 0.4938(4) 0.9050(3) 0.4421(2) 0.0753(15) Uani 1 1 d . . . . .
H90 H 0.5004 0.9339 0.4156 0.090 Uiso 1 1 calc R U . . .
C91 C 0.5631(4) 0.8993(3) 0.4722(2) 0.0806(16) Uani 1 1 d . . . . .
H91 H 0.6172 0.9232 0.4656 0.097 Uiso 1 1 calc R U . . .
C92 C 0.5575(3) 0.8589(3) 0.5134(2) 0.0692(14) Uani 1 1 d . . . . .
C93 C 0.6276(4) 0.8498(3) 0.5439(2) 0.0788(16) Uani 1 1 d . . . . .
H93 H 0.6813 0.8696 0.5355 0.095 Uiso 1 1 calc R U . . .
C94 C 0.6207(3) 0.8134(3) 0.5850(2) 0.0759(15) Uani 1 1 d . . . . .
H94 H 0.6689 0.8064 0.6036 0.091 Uiso 1 1 calc R U . . .
C95 C 0.3879(3) 0.7649(3) 0.5887(2) 0.0616(13) Uani 1 1 d . . . . .
C96 C 0.3314(4) 0.6891(4) 0.5700(2) 0.0759(15) Uani 1 1 d . . . . .
C97 C 0.2591(4) 0.6685(4) 0.5938(3) 0.0874(17) Uani 1 1 d . . . . .
H97 H 0.2213 0.6161 0.5830 0.105 Uiso 1 1 calc R U . . .
C98 C 0.2441(4) 0.7216(4) 0.6308(3) 0.0838(17) Uani 1 1 d . . . . .
H98 H 0.1956 0.7058 0.6457 0.101 Uiso 1 1 calc R U . . .
C99 C 0.2969(3) 0.7999(4) 0.6485(2) 0.0724(15) Uani 1 1 d . . . . .
C100 C 0.2792(4) 0.8576(4) 0.6839(3) 0.0834(17) Uani 1 1 d . . . . .
H100 H 0.2306 0.8429 0.6989 0.100 Uiso 1 1 calc R U . . .
C101 C 0.3281(4) 0.9330(4) 0.6974(2) 0.0801(16) Uani 1 1 d . . . . .
H101 H 0.3134 0.9702 0.7211 0.096 Uiso 1 1 calc R U . . .
C102 C 0.4019(3) 0.9568(3) 0.6758(2) 0.0686(14) Uani 1 1 d . . . . .
C103 C 0.4224(3) 0.9012(3) 0.6431(2) 0.0610(13) Uani 1 1 d . . . . .
H103 H 0.4739 0.9169 0.6313 0.073 Uiso 1 1 calc R U . . .
C104 C 0.3714(3) 0.8231(3) 0.6263(2) 0.0629(13) Uani 1 1 d . . . . .
C105 C 0.3353(5) 0.8710(4) 0.4122(2) 0.0823(18) Uani 1 1 d . . . . .
C106 C 0.3399(4) 0.9365(4) 0.3996(2) 0.0874(18) Uani 1 1 d . . . . .
H106 H 0.3926 0.9810 0.4145 0.105 Uiso 1 1 calc R U . . .
C107 C 0.2673(6) 0.9371(5) 0.3650(3) 0.101(2) Uani 1 1 d . . . . .
H107 H 0.2711 0.9830 0.3575 0.122 Uiso 1 1 calc R U . . .
C108 C 0.1903(6) 0.8737(6) 0.3413(3) 0.105(2) Uani 1 1 d . U . . .
C109 C 0.1859(4) 0.8080(5) 0.3530(3) 0.105(2) Uani 1 1 d . . . . .
H109 H 0.1333 0.7633 0.3371 0.127 Uiso 1 1 calc R U . . .
C110 C 0.2581(5) 0.8063(5) 0.3883(3) 0.098(2) Uani 1 1 d . . . . .
H110 H 0.2541 0.7604 0.3959 0.117 Uiso 1 1 calc R U . . .
C111 C 0.0557(5) 0.8167(5) 0.2589(4) 0.1307(11) Uani 1 1 d D U . . .
C112 C -0.0367(5) 0.7963(5) 0.2471(4) 0.1345(11) Uani 1 1 d D U . . .
H112 H -0.0589 0.8222 0.2746 0.161 Uiso 1 1 calc R U . . .
C113 C -0.0883(6) 0.7405(5) 0.1971(4) 0.1400(12) Uani 1 1 d D U . . .
H113 H -0.1480 0.7282 0.1907 0.168 Uiso 1 1 calc R U . . .
C114 C -0.0664(6) 0.6984(5) 0.1534(4) 0.1432(11) Uani 1 1 d D U . . .
C115 C 0.0196(5) 0.7125(5) 0.1666(4) 0.1379(12) Uani 1 1 d . U . . .
H115 H 0.0393 0.6828 0.1399 0.166 Uiso 1 1 calc R U . . .
C116 C 0.0792(5) 0.7710(5) 0.2199(4) 0.1326(11) Uani 1 1 d . U . . .
H116 H 0.1377 0.7783 0.2284 0.159 Uiso 1 1 calc R U . . .
C117 C -0.0916(8) 0.6278(7) 0.0433(5) 0.221(5) Uani 1 1 d . U . . .
H11A H -0.0535 0.6751 0.0386 0.331 Uiso 1 1 calc R U . . .
H11B H -0.1403 0.5987 0.0072 0.331 Uiso 1 1 calc R U . . .
H11C H -0.0596 0.5969 0.0494 0.331 Uiso 1 1 calc R U . . .
C118 C 0.1139(5) 0.9518(5) 0.3218(3) 0.119(3) Uani 1 1 d . . . . .
C119 C 0.1111(4) 0.9866(6) 0.2794(3) 0.111(2) Uani 1 1 d . . . . .
H119 H 0.1077 0.9606 0.2396 0.134 Uiso 1 1 calc R U . . .
C120 C 0.1131(4) 1.0588(5) 0.2939(3) 0.108(2) Uani 1 1 d . . . . .
H120 H 0.1080 1.0814 0.2636 0.130 Uiso 1 1 calc R U . . .
C121 C 0.1227(4) 1.0990(5) 0.3523(4) 0.107(2) Uani 1 1 d . U . . .
C122 C 0.1248(5) 1.0657(5) 0.3948(3) 0.117(3) Uani 1 1 d . . . . .
H122 H 0.1294 1.0925 0.4348 0.141 Uiso 1 1 calc R U . . .
C123 C 0.1201(6) 0.9918(6) 0.3796(3) 0.140(3) Uani 1 1 d . . . . .
H123 H 0.1211 0.9681 0.4095 0.168 Uiso 1 1 calc R U . . .
C124 C 0.1571(6) 1.2224(6) 0.4242(4) 0.152(3) Uani 1 1 d . . . . .
H12A H 0.1150 1.2033 0.4455 0.228 Uiso 1 1 calc R U . . .
H12B H 0.1641 1.2740 0.4250 0.228 Uiso 1 1 calc R U . . .
H12C H 0.2125 1.2241 0.4438 0.228 Uiso 1 1 calc R U . . .
C125 C 0.4513(4) 1.0388(4) 0.6888(2) 0.0708(15) Uani 1 1 d . . . . .
C126 C 0.4109(4) 1.0881(4) 0.6841(2) 0.0745(15) Uani 1 1 d . . . . .
H126 H 0.3499 1.0678 0.6728 0.089 Uiso 1 1 calc R U . . .
C127 C 0.4565(4) 1.1640(4) 0.6953(2) 0.0817(16) Uani 1 1 d . . . . .
H127 H 0.4270 1.1957 0.6913 0.098 Uiso 1 1 calc R U . . .
C128 C 0.5454(4) 1.1957(4) 0.7123(2) 0.0790(15) Uani 1 1 d . . . . .
C129 C 0.5869(4) 1.1485(4) 0.7171(2) 0.0777(15) Uani 1 1 d . . . . .
H129 H 0.6480 1.1695 0.7284 0.093 Uiso 1 1 calc R U . . .
C130 C 0.5417(4) 1.0723(4) 0.7058(2) 0.0717(15) Uani 1 1 d . . . . .
H130 H 0.5718 1.0410 0.7096 0.086 Uiso 1 1 calc R U . . .
C131 C 0.5617(4) 1.3161(4) 0.6928(3) 0.0912(18) Uani 1 1 d . . . . .
C132 C 0.5391(5) 1.2916(4) 0.6318(3) 0.099(2) Uani 1 1 d . . . . .
H132 H 0.5471 1.2481 0.6111 0.119 Uiso 1 1 calc R U . . .
C133 C 0.5051(4) 1.3276(4) 0.5992(3) 0.100(2) Uani 1 1 d . . . . .
H133 H 0.4885 1.3085 0.5567 0.120 Uiso 1 1 calc R U . . .
C134 C 0.4955(5) 1.3903(4) 0.6280(4) 0.107(2) Uani 1 1 d . . . . .
C135 C 0.5193(6) 1.4163(5) 0.6899(4) 0.169(4) Uani 1 1 d . . . . .
H135 H 0.5129 1.4608 0.7104 0.203 Uiso 1 1 calc R U . . .
C136 C 0.5519(6) 1.3795(5) 0.7224(4) 0.140(3) Uani 1 1 d . . . . .
H136 H 0.5675 1.3979 0.7649 0.168 Uiso 1 1 calc R U . . .
C137 C 0.4337(6) 1.4035(5) 0.5373(4) 0.132(3) Uani 1 1 d . . . . .
H13A H 0.4819 1.4030 0.5211 0.199 Uiso 1 1 calc R U . . .
H13B H 0.4108 1.4370 0.5234 0.199 Uiso 1 1 calc R U . . .
H13C H 0.3884 1.3513 0.5236 0.199 Uiso 1 1 calc R U . . .
C138 C 0.6702(5) 1.3136(4) 0.7733(3) 0.0928(18) Uani 1 1 d . . . . .
C139 C 0.7493(6) 1.3436(5) 0.7630(3) 0.112(2) Uani 1 1 d . . . . .
H139 H 0.7530 1.3421 0.7237 0.134 Uiso 1 1 calc R U . . .
C140 C 0.8238(5) 1.3763(5) 0.8109(4) 0.122(3) Uani 1 1 d . . . . .
H140 H 0.8785 1.3971 0.8041 0.146 Uiso 1 1 calc R U . . .
C141 C 0.8187(5) 1.3785(4) 0.8667(4) 0.112(2) Uani 1 1 d . . . . .
C142 C 0.7415(4) 1.3498(4) 0.8774(3) 0.108(2) Uani 1 1 d . . . . .
H142 H 0.7381 1.3518 0.9168 0.129 Uiso 1 1 calc R U . . .
C143 C 0.6685(4) 1.3179(4) 0.8310(3) 0.100(2) Uani 1 1 d . . . . .
H143 H 0.6144 1.2979 0.8388 0.120 Uiso 1 1 calc R U . . .
C144 C 0.8938(6) 1.4056(6) 0.9723(4) 0.185(4) Uani 1 1 d . . . . .
H14A H 0.8593 1.4321 0.9872 0.278 Uiso 1 1 calc R U . . .
H14B H 0.9519 1.4298 0.9998 0.278 Uiso 1 1 calc R U . . .
H14C H 0.8669 1.3517 0.9694 0.278 Uiso 1 1 calc R U . . .
C145 C 0.5831(3) 0.8339(3) 0.7261(2) 0.0676(14) Uani 1 1 d . . . . .
C146 C 0.6406(4) 0.9051(4) 0.7282(3) 0.0807(16) Uani 1 1 d . . . . .
H146 H 0.6609 0.9095 0.6943 0.097 Uiso 1 1 calc R U . . .
C147 C 0.6690(4) 0.9695(4) 0.7778(3) 0.0833(16) Uani 1 1 d . . . . .
H147 H 0.7078 1.0176 0.7777 0.100 Uiso 1 1 calc R U . . .
C148 C 0.6406(3) 0.9638(4) 0.8278(2) 0.0729(15) Uani 1 1 d . . . . .
H148 H 0.6596 1.0077 0.8624 0.087 Uiso 1 1 calc R U . . .
C149 C 0.5853(4) 0.8943(4) 0.8267(3) 0.0781(16) Uani 1 1 d . . . . .
H149 H 0.5660 0.8899 0.8610 0.094 Uiso 1 1 calc R U . . .
C150 C 0.5571(3) 0.8311(4) 0.7776(3) 0.0713(15) Uani 1 1 d . . . . .
H150 H 0.5185 0.7835 0.7784 0.086 Uiso 1 1 calc R U . . .
C151 C 0.6211(4) 0.7106(4) 0.6612(3) 0.0776(16) Uani 1 1 d . . . . .
C152 C 0.7030(4) 0.7478(4) 0.6973(3) 0.0875(17) Uani 1 1 d . . . . .
H152 H 0.7207 0.7970 0.7258 0.105 Uiso 1 1 calc R U . . .
C153 C 0.7625(4) 0.7141(5) 0.6930(3) 0.102(2) Uani 1 1 d . . . . .
H153 H 0.8201 0.7410 0.7178 0.122 Uiso 1 1 calc R U . . .
C154 C 0.7363(5) 0.6426(5) 0.6530(4) 0.111(2) Uani 1 1 d . . . . .
H154 H 0.7751 0.6186 0.6508 0.133 Uiso 1 1 calc R U . . .
C155 C 0.6546(6) 0.6057(5) 0.6161(4) 0.125(3) Uani 1 1 d . . . . .
H155 H 0.6377 0.5575 0.5864 0.150 Uiso 1 1 calc R U . . .
C156 C 0.5955(4) 0.6377(4) 0.6213(3) 0.102(2) Uani 1 1 d . . . . .
H156 H 0.5374 0.6096 0.5975 0.123 Uiso 1 1 calc R U . . .
C157 C 0.2951(5) 0.5338(4) 0.5362(3) 0.100(2) Uani 1 1 d . . . . .
C158 C 0.3321(5) 0.5319(5) 0.5917(3) 0.109(2) Uani 1 1 d . . . . .
H158 H 0.3833 0.5743 0.6172 0.130 Uiso 1 1 calc R U . . .
C159 C 0.2974(7) 0.4713(7) 0.6107(4) 0.128(3) Uani 1 1 d . . . . .
H159 H 0.3238 0.4717 0.6488 0.154 Uiso 1 1 calc R U . . .
C160 C 0.2239(8) 0.4098(6) 0.5739(6) 0.154(3) Uani 1 1 d . . . . .
H160 H 0.1994 0.3671 0.5866 0.185 Uiso 1 1 calc R U . . .
C161 C 0.1848(8) 0.4093(6) 0.5180(5) 0.172(4) Uani 1 1 d . . . . .
H161 H 0.1334 0.3671 0.4926 0.207 Uiso 1 1 calc R U . . .
C162 C 0.2222(6) 0.4709(5) 0.5004(4) 0.136(3) Uani 1 1 d . . . . .
H162 H 0.1965 0.4701 0.4619 0.164 Uiso 1 1 calc R U . . .
C163 C 0.2712(5) 0.6001(4) 0.4474(4) 0.109(2) Uani 1 1 d . . . . .
C164 C 0.2801(7) 0.5624(5) 0.3936(4) 0.139(3) Uani 1 1 d . . . . .
H164 H 0.3289 0.5508 0.3940 0.167 Uiso 1 1 calc R U . . .
C165 C 0.2207(8) 0.5411(6) 0.3394(5) 0.168(4) Uani 1 1 d . U . . .
H165 H 0.2284 0.5130 0.3041 0.201 Uiso 1 1 calc R U . . .
C166 C 0.1539(10) 0.5585(8) 0.3348(7) 0.183(6) Uani 1 1 d . U . . .
H166 H 0.1130 0.5424 0.2972 0.220 Uiso 1 1 calc R U . . .
C167 C 0.1454(7) 0.6011(7) 0.3866(6) 0.176(5) Uani 1 1 d . . . . .
H167 H 0.0997 0.6173 0.3841 0.211 Uiso 1 1 calc R U . . .
C168 C 0.2031(5) 0.6212(5) 0.4435(4) 0.140(3) Uani 1 1 d . . . . .
H168 H 0.1949 0.6491 0.4787 0.168 Uiso 1 1 calc R U . . .
C40' C 0.6111(14) 0.4532(11) 0.0092(12) 0.144(5) Uani 0.468(13) 1 d . U P . .
H40D H 0.6329 0.4587 0.0512 0.215 Uiso 0.468(13) 1 calc R U P . .
H40E H 0.6263 0.4160 -0.0165 0.215 Uiso 0.468(13) 1 calc R U P . .
H40F H 0.5483 0.4353 -0.0013 0.215 Uiso 0.468(13) 1 calc R U P . .
N1 N 0.6014(4) 0.7860(4) 0.1260(3) 0.1060(18) Uani 1 1 d . . . . .
N2 N 0.5248(3) 1.3428(3) 0.1593(2) 0.0864(14) Uani 1 1 d . . . . .
N3 N 0.1156(4) 0.8766(4) 0.3075(3) 0.1283(12) Uani 1 1 d . U . . .
N4 N 0.5927(4) 1.2747(3) 0.7246(2) 0.1044(16) Uani 1 1 d . . . . .
O1 O 0.8947(6) 1.0247(6) 0.2894(4) 0.177(4) Uani 1 1 d . . . . .
O2 O 0.6063(7) 0.5077(6) 0.0677(6) 0.164(6) Uani 0.532(13) 1 d D U P . .
O3 O 0.8668(4) 1.5230(4) 0.2952(2) 0.1384(18) Uani 1 1 d . . . . .
O4 O 0.2718(5) 1.4499(4) 0.1942(5) 0.204(3) Uani 1 1 d . U . . .
O5 O -0.1242(4) 0.6476(4) 0.0965(3) 0.1508(12) Uani 1 1 d . U . . .
O6 O 0.1275(3) 1.1724(4) 0.3634(3) 0.1298(17) Uani 1 1 d . U . . .
O7 O 0.4625(4) 1.4309(3) 0.6004(3) 0.145(2) Uani 1 1 d . . . . .
O8 O 0.8986(3) 1.4105(4) 0.9118(3) 0.154(2) Uani 1 1 d . . . . .
O2' O 0.6484(8) 0.5255(6) 0.0009(6) 0.143(5) Uani 0.468(13) 1 d D U P . .
P1 P 0.06449(8) 0.91517(9) -0.12034(6) 0.0728(4) Uani 1 1 d . . . . .
P2 P 0.08097(10) 0.72035(11) -0.15403(8) 0.0928(5) Uani 1 1 d . . . . .
P3 P 0.53592(9) 0.74569(9) 0.66193(7) 0.0742(4) Uani 1 1 d . . . . .
P4 P 0.34950(11) 0.61785(10) 0.51657(8) 0.0929(5) Uani 1 1 d . . . . .

loop_
_atom_site_aniso_label
_atom_site_aniso_U_11
_atom_site_aniso_U_22
_atom_site_aniso_U_33
_atom_site_aniso_U_23
_atom_site_aniso_U_13
_atom_site_aniso_U_12
C1 0.040(2) 0.078(3) 0.074(3) 0.032(3) 0.023(2) 0.032(2)
C2 0.042(2) 0.066(3) 0.060(3) 0.029(2) 0.026(2) 0.030(2)
C3 0.040(2) 0.065(3) 0.066(3) 0.031(2) 0.027(2) 0.027(2)
C4 0.046(2) 0.075(3) 0.065(3) 0.037(3) 0.030(2) 0.033(2)
C5 0.053(3) 0.085(4) 0.072(3) 0.044(3) 0.031(2) 0.040(3)
C6 0.074(3) 0.105(4) 0.074(3) 0.060(3) 0.046(3) 0.051(3)
C7 0.063(3) 0.098(4) 0.083(4) 0.051(3) 0.049(3) 0.047(3)
C8 0.044(2) 0.079(3) 0.070(3) 0.038(3) 0.031(2) 0.030(2)
C9 0.050(3) 0.102(4) 0.087(4) 0.047(3) 0.043(3) 0.044(3)
C10 0.047(3) 0.106(4) 0.084(4) 0.046(3) 0.032(3) 0.048(3)
C11 0.044(3) 0.076(3) 0.057(3) 0.034(3) 0.018(2) 0.038(3)
C12 0.045(3) 0.083(4) 0.070(3) 0.037(3) 0.024(2) 0.037(3)
C13 0.070(3) 0.088(4) 0.067(3) 0.031(3) 0.026(3) 0.046(3)
C14 0.057(3) 0.099(4) 0.069(3) 0.045(3) 0.036(3) 0.049(3)
C15 0.047(3) 0.078(4) 0.060(3) 0.036(3) 0.024(2) 0.040(3)
C16 0.050(3) 0.101(4) 0.067(3) 0.047(3) 0.037(3) 0.049(3)
C17 0.040(2) 0.093(4) 0.072(3) 0.045(3) 0.030(2) 0.037(3)
C18 0.040(2) 0.084(4) 0.065(3) 0.047(3) 0.026(2) 0.041(3)
C19 0.045(3) 0.081(4) 0.058(3) 0.040(3) 0.028(2) 0.042(3)
C20 0.039(2) 0.081(3) 0.050(3) 0.037(3) 0.019(2) 0.038(2)
C21 0.063(3) 0.095(4) 0.072(3) 0.053(3) 0.041(3) 0.050(3)
C22 0.079(4) 0.148(5) 0.066(3) 0.063(4) 0.044(3) 0.076(4)
C23 0.080(4) 0.177(6) 0.072(3) 0.072(4) 0.044(3) 0.089(4)
C24 0.080(4) 0.170(6) 0.084(4) 0.084(4) 0.048(3) 0.090(4)
C25 0.086(4) 0.119(5) 0.091(4) 0.069(4) 0.053(3) 0.073(4)
C26 0.068(3) 0.108(4) 0.080(3) 0.064(3) 0.038(3) 0.055(3)
C27 0.085(5) 0.197(8) 0.082(4) 0.072(5) 0.043(4) 0.108(6)
C28 0.081(5) 0.200(8) 0.087(5) 0.078(5) 0.047(4) 0.100(5)
C29 0.071(4) 0.212(8) 0.079(4) 0.052(5) 0.037(4) 0.094(5)
C30 0.086(6) 0.280(13) 0.084(5) 0.056(7) 0.032(5) 0.126(8)
C31 0.141(9) 0.338(18) 0.096(6) 0.085(9) 0.036(6) 0.181(12)
C32 0.134(7) 0.251(11) 0.108(6) 0.097(7) 0.058(5) 0.152(8)
C33 0.106(8) 0.309(18) 0.122(7) -0.015(11) 0.003(6) 0.134(12)
C34 0.097(4) 0.152(4) 0.364(7) 0.175(5) 0.075(4) 0.088(3)
C35 0.112(3) 0.159(4) 0.374(7) 0.167(5) 0.071(4) 0.079(3)
C36 0.124(4) 0.159(4) 0.382(7) 0.160(5) 0.066(4) 0.077(3)
C37 0.127(4) 0.159(4) 0.389(7) 0.147(5) 0.065(4) 0.085(4)
C38 0.126(4) 0.158(4) 0.391(7) 0.138(5) 0.069(4) 0.089(4)
C39 0.090(5) 0.134(5) 0.295(11) 0.116(7) 0.033(6) 0.054(5)
C40 0.148(9) 0.110(8) 0.281(15) 0.108(8) 0.053(8) 0.080(6)
C41 0.044(3) 0.073(3) 0.070(3) 0.043(3) 0.031(2) 0.032(3)
C42 0.043(3) 0.073(4) 0.083(4) 0.039(3) 0.023(2) 0.030(3)
C43 0.061(3) 0.078(4) 0.109(4) 0.046(4) 0.041(3) 0.043(3)
C44 0.061(3) 0.077(4) 0.090(4) 0.043(3) 0.037(3) 0.032(3)
C45 0.047(3) 0.080(4) 0.076(3) 0.040(3) 0.025(3) 0.028(3)
C46 0.046(3) 0.078(4) 0.067(3) 0.040(3) 0.028(2) 0.032(3)
C47 0.081(4) 0.076(4) 0.099(4) 0.033(4) 0.041(4) 0.031(4)
C48 0.100(5) 0.096(5) 0.121(5) 0.048(4) 0.039(4) 0.034(4)
C49 0.101(6) 0.093(5) 0.156(7) 0.049(5) 0.027(5) 0.027(5)
C50 0.099(6) 0.102(6) 0.097(5) 0.020(5) 0.020(4) 0.038(5)
C51 0.102(5) 0.115(6) 0.096(5) 0.041(4) 0.028(4) 0.046(5)
C52 0.101(5) 0.103(5) 0.107(5) 0.056(4) 0.051(4) 0.045(5)
C53 0.127(8) 0.108(7) 0.273(14) 0.035(8) -0.013(8) -0.023(6)
C54 0.090(4) 0.060(4) 0.148(6) 0.046(4) 0.056(4) 0.034(3)
C55 0.102(5) 0.080(5) 0.175(7) 0.055(5) 0.065(5) 0.044(4)
C56 0.139(7) 0.083(5) 0.198(9) 0.064(6) 0.055(7) 0.056(5)
C57 0.130(6) 0.088(6) 0.215(10) 0.067(6) 0.084(7) 0.054(5)
C58 0.155(8) 0.112(6) 0.201(9) 0.078(6) 0.108(7) 0.077(6)
C59 0.120(6) 0.091(5) 0.172(7) 0.049(5) 0.084(6) 0.059(5)
C60 0.184(12) 0.205(13) 0.47(2) 0.071(14) -0.041(13) 0.124(11)
C61 0.050(3) 0.115(5) 0.084(4) 0.045(4) 0.035(3) 0.048(3)
C62 0.049(3) 0.097(5) 0.103(5) 0.042(4) 0.034(3) 0.044(3)
C63 0.059(3) 0.118(6) 0.134(6) 0.043(5) 0.042(4) 0.049(4)
C64 0.076(4) 0.111(6) 0.170(8) 0.082(6) 0.064(5) 0.055(4)
C65 0.101(5) 0.139(7) 0.138(7) 0.081(6) 0.065(5) 0.078(5)
C66 0.094(4) 0.132(6) 0.106(5) 0.072(5) 0.062(4) 0.076(4)
C67 0.046(3) 0.130(5) 0.069(3) 0.039(4) 0.018(3) 0.045(4)
C68 0.064(3) 0.163(6) 0.096(4) 0.059(4) 0.037(3) 0.077(4)
C69 0.077(5) 0.198(9) 0.099(5) 0.070(6) 0.035(4) 0.086(6)
C70 0.063(5) 0.236(11) 0.121(6) 0.086(7) 0.026(4) 0.068(7)
C71 0.082(5) 0.166(8) 0.126(6) 0.050(6) 0.018(5) 0.027(6)
C72 0.065(4) 0.121(6) 0.122(6) 0.041(5) 0.021(4) 0.031(4)
C73 0.067(4) 0.113(5) 0.113(5) 0.035(4) 0.028(4) 0.040(4)
C74 0.128(6) 0.212(10) 0.110(6) 0.052(6) 0.011(5) 0.110(7)
C75 0.134(8) 0.247(14) 0.156(10) 0.072(10) 0.006(7) 0.109(9)
C76 0.120(7) 0.192(11) 0.114(7) 0.051(8) -0.010(6) 0.060(7)
C77 0.113(6) 0.123(7) 0.114(7) 0.016(6) 0.022(5) 0.005(5)
C78 0.109(5) 0.108(5) 0.095(5) 0.026(4) 0.024(4) 0.042(4)
C79 0.079(4) 0.099(5) 0.101(5) 0.045(4) 0.032(4) 0.020(4)
C80 0.099(6) 0.138(7) 0.183(8) 0.089(7) 0.030(5) 0.028(6)
C81 0.131(8) 0.135(8) 0.199(10) 0.098(7) 0.025(7) 0.019(7)
C82 0.122(7) 0.123(7) 0.192(9) 0.085(7) 0.029(7) 0.033(6)
C83 0.122(6) 0.108(6) 0.143(6) 0.068(5) 0.047(5) 0.049(5)
C84 0.097(5) 0.112(5) 0.142(6) 0.070(5) 0.058(4) 0.057(4)
C85 0.062(3) 0.081(4) 0.066(3) 0.036(3) 0.028(3) 0.038(3)
C86 0.063(3) 0.073(3) 0.064(3) 0.028(3) 0.026(2) 0.039(3)
C87 0.077(3) 0.084(4) 0.059(3) 0.040(3) 0.035(3) 0.050(3)
C88 0.086(4) 0.103(4) 0.072(3) 0.051(3) 0.045(3) 0.062(3)
C89 0.100(4) 0.104(4) 0.061(3) 0.044(3) 0.044(3) 0.068(4)
C90 0.096(4) 0.099(4) 0.073(3) 0.054(3) 0.047(3) 0.060(4)
C91 0.089(4) 0.112(5) 0.077(4) 0.050(4) 0.050(3) 0.058(4)
C92 0.082(4) 0.101(4) 0.062(3) 0.044(3) 0.043(3) 0.058(3)
C93 0.079(4) 0.117(5) 0.084(4) 0.059(4) 0.052(3) 0.060(4)
C94 0.073(3) 0.110(5) 0.078(4) 0.050(3) 0.036(3) 0.055(3)
C95 0.062(3) 0.087(4) 0.064(3) 0.043(3) 0.025(3) 0.047(3)
C96 0.067(3) 0.094(5) 0.091(4) 0.054(4) 0.030(3) 0.042(3)
C97 0.068(4) 0.093(5) 0.118(5) 0.054(4) 0.033(3) 0.036(3)
C98 0.073(4) 0.106(5) 0.108(5) 0.063(4) 0.046(3) 0.050(4)
C99 0.068(3) 0.103(5) 0.085(4) 0.056(3) 0.040(3) 0.053(4)
C100 0.077(4) 0.131(6) 0.090(4) 0.063(4) 0.053(3) 0.065(4)
C101 0.095(4) 0.106(5) 0.083(4) 0.053(4) 0.057(3) 0.063(4)
C102 0.079(3) 0.096(4) 0.066(3) 0.052(3) 0.038(3) 0.051(3)
C103 0.066(3) 0.088(4) 0.056(3) 0.039(3) 0.032(2) 0.046(3)
C104 0.059(3) 0.090(4) 0.066(3) 0.047(3) 0.027(3) 0.042(3)
C105 0.103(5) 0.132(6) 0.070(4) 0.060(4) 0.050(3) 0.084(5)
C106 0.132(5) 0.119(5) 0.073(4) 0.060(4) 0.055(4) 0.092(4)
C107 0.157(7) 0.142(7) 0.076(4) 0.061(5) 0.057(5) 0.113(6)
C108 0.140(6) 0.164(7) 0.078(4) 0.067(5) 0.044(4) 0.114(6)
C109 0.111(5) 0.170(7) 0.094(4) 0.075(5) 0.043(4) 0.096(5)
C110 0.114(5) 0.156(7) 0.092(4) 0.083(5) 0.056(4) 0.094(5)
C111 0.121(2) 0.161(3) 0.155(3) 0.084(2) 0.0315(18) 0.091(2)
C112 0.123(2) 0.164(3) 0.157(3) 0.082(2) 0.0313(19) 0.088(2)
C113 0.125(2) 0.166(3) 0.161(3) 0.080(2) 0.0305(19) 0.084(2)
C114 0.127(2) 0.167(3) 0.163(3) 0.078(2) 0.0277(18) 0.083(2)
C115 0.125(2) 0.164(3) 0.160(3) 0.081(2) 0.0293(19) 0.086(2)
C116 0.122(2) 0.162(3) 0.156(3) 0.084(2) 0.0308(19) 0.088(2)
C117 0.209(12) 0.237(13) 0.202(10) 0.031(10) 0.060(8) 0.103(10)
C118 0.153(7) 0.188(8) 0.097(5) 0.082(5) 0.051(5) 0.132(6)
C119 0.103(5) 0.190(8) 0.092(5) 0.072(5) 0.037(4) 0.095(6)
C120 0.093(5) 0.161(8) 0.097(5) 0.071(5) 0.026(4) 0.065(5)
C121 0.074(4) 0.172(5) 0.122(6) 0.080(6) 0.035(4) 0.079(5)
C122 0.143(6) 0.194(8) 0.096(5) 0.073(5) 0.061(4) 0.131(6)
C123 0.212(9) 0.227(9) 0.100(5) 0.094(6) 0.081(6) 0.180(8)
C124 0.147(8) 0.183(9) 0.136(8) 0.043(7) 0.041(6) 0.085(7)
C125 0.092(4) 0.100(5) 0.051(3) 0.036(3) 0.038(3) 0.059(4)
C126 0.084(4) 0.094(5) 0.065(3) 0.031(3) 0.031(3) 0.051(4)
C127 0.098(5) 0.098(5) 0.073(4) 0.035(3) 0.033(3) 0.060(4)
C128 0.098(5) 0.081(5) 0.064(3) 0.028(3) 0.023(3) 0.042(4)
C129 0.090(4) 0.094(5) 0.065(3) 0.032(3) 0.025(3) 0.051(4)
C130 0.093(4) 0.095(5) 0.057(3) 0.032(3) 0.037(3) 0.061(4)
C131 0.097(4) 0.077(4) 0.094(5) 0.022(4) 0.014(4) 0.040(4)
C132 0.138(6) 0.100(5) 0.097(5) 0.043(4) 0.046(4) 0.077(5)
C133 0.119(5) 0.108(5) 0.101(5) 0.043(4) 0.036(4) 0.070(5)
C134 0.108(5) 0.098(5) 0.129(6) 0.034(5) 0.012(5) 0.069(5)
C135 0.203(10) 0.152(8) 0.125(7) -0.028(6) -0.040(7) 0.129(8)
C136 0.163(8) 0.129(7) 0.110(6) -0.004(5) -0.015(5) 0.095(6)
C137 0.166(8) 0.153(7) 0.143(7) 0.082(6) 0.051(6) 0.114(7)
C138 0.095(5) 0.092(5) 0.108(5) 0.044(4) 0.043(4) 0.043(4)
C139 0.133(6) 0.144(7) 0.111(5) 0.076(5) 0.064(5) 0.080(6)
C140 0.089(5) 0.163(8) 0.154(7) 0.099(6) 0.059(5) 0.055(5)
C141 0.093(5) 0.135(6) 0.124(6) 0.071(5) 0.042(5) 0.039(5)
C142 0.077(4) 0.125(6) 0.098(5) 0.035(4) 0.033(4) 0.014(4)
C143 0.085(5) 0.119(6) 0.092(5) 0.037(4) 0.036(4) 0.033(4)
C144 0.139(8) 0.228(11) 0.122(7) 0.065(8) -0.002(6) 0.015(7)
C145 0.060(3) 0.096(4) 0.087(4) 0.063(3) 0.037(3) 0.050(3)
C146 0.086(4) 0.102(5) 0.074(4) 0.048(4) 0.036(3) 0.043(4)
C147 0.085(4) 0.097(5) 0.086(4) 0.053(4) 0.034(3) 0.039(4)
C148 0.076(4) 0.094(4) 0.077(4) 0.038(3) 0.030(3) 0.056(4)
C149 0.080(4) 0.104(5) 0.094(4) 0.060(4) 0.050(3) 0.058(4)
C150 0.069(3) 0.092(4) 0.089(4) 0.054(4) 0.045(3) 0.049(3)
C151 0.069(4) 0.088(5) 0.097(4) 0.052(4) 0.025(3) 0.041(3)
C152 0.087(4) 0.104(5) 0.102(4) 0.055(4) 0.033(4) 0.056(4)
C153 0.080(4) 0.137(7) 0.121(5) 0.065(5) 0.035(4) 0.066(5)
C154 0.112(6) 0.121(6) 0.142(7) 0.058(6) 0.043(5) 0.082(5)
C155 0.126(7) 0.120(6) 0.153(7) 0.045(5) 0.042(6) 0.078(6)
C156 0.095(5) 0.091(5) 0.132(6) 0.039(5) 0.022(4) 0.054(4)
C157 0.113(5) 0.111(6) 0.098(5) 0.043(5) 0.034(4) 0.064(5)
C158 0.111(5) 0.128(6) 0.124(6) 0.071(5) 0.049(5) 0.063(5)
C159 0.142(8) 0.163(9) 0.125(7) 0.071(7) 0.060(6) 0.086(7)
C160 0.193(11) 0.139(9) 0.163(10) 0.086(8) 0.073(8) 0.071(8)
C161 0.210(11) 0.126(8) 0.147(9) 0.063(7) 0.030(8) 0.029(7)
C162 0.153(8) 0.104(6) 0.124(7) 0.047(6) 0.027(6) 0.021(6)
C163 0.101(5) 0.108(6) 0.120(6) 0.064(5) 0.024(5) 0.031(4)
C164 0.170(8) 0.131(7) 0.104(6) 0.054(6) 0.036(6) 0.040(6)
C165 0.185(10) 0.155(9) 0.115(7) 0.068(6) -0.001(8) 0.021(8)
C166 0.163(10) 0.163(12) 0.168(10) 0.094(10) -0.012(10) 0.006(8)
C167 0.140(8) 0.172(11) 0.196(11) 0.112(9) -0.019(9) 0.035(8)
C168 0.104(6) 0.158(8) 0.146(7) 0.070(6) -0.004(5) 0.044(6)
C40' 0.150(10) 0.105(8) 0.238(13) 0.073(8) 0.097(9) 0.092(8)
N1 0.089(4) 0.184(6) 0.107(4) 0.078(4) 0.044(3) 0.099(4)
N2 0.075(3) 0.074(3) 0.113(4) 0.022(3) 0.038(3) 0.034(3)
N3 0.121(2) 0.160(3) 0.153(3) 0.084(2) 0.0320(19) 0.094(2)
N4 0.120(4) 0.095(4) 0.095(4) 0.028(3) 0.007(3) 0.053(4)
O1 0.116(5) 0.299(12) 0.125(5) 0.033(7) 0.015(4) 0.129(8)
O2 0.149(9) 0.110(8) 0.280(14) 0.110(8) 0.053(8) 0.079(6)
O3 0.110(4) 0.133(5) 0.137(4) 0.024(4) 0.005(3) 0.039(4)
O4 0.147(6) 0.139(5) 0.341(11) 0.057(6) 0.057(6) 0.098(5)
O5 0.132(2) 0.171(3) 0.168(3) 0.075(2) 0.025(2) 0.078(2)
O6 0.102(3) 0.149(4) 0.145(5) 0.073(4) 0.019(3) 0.051(4)
O7 0.166(5) 0.124(4) 0.141(5) 0.025(4) -0.013(4) 0.096(4)
O8 0.080(3) 0.179(6) 0.181(6) 0.083(5) 0.018(4) 0.022(3)
O2' 0.149(9) 0.106(7) 0.237(13) 0.073(8) 0.098(9) 0.092(7)
P1 0.0574(8) 0.1169(13) 0.0771(9) 0.0472(9) 0.0312(7) 0.0572(8)
P2 0.0667(9) 0.1099(13) 0.1055(12) 0.0372(10) 0.0323(9) 0.0361(9)
P3 0.0700(9) 0.0974(11) 0.0825(10) 0.0530(9) 0.0302(7) 0.0456(8)
P4 0.0922(11) 0.1038(13) 0.0978(12) 0.0434(10) 0.0321(9) 0.0485(10)

loop_
_atom_type_symbol
_atom_type_description
_atom_type_scat_dispersion_real
_atom_type_scat_dispersion_imag
_atom_type_scat_source
C C 0.0137 0.0067 'International Tables Vol C Tables 4.2.6.8 and 6.1.1.4'
H H 0.0000 0.0000 'International Tables Vol C Tables 4.2.6.8 and 6.1.1.4'
N N 0.0241 0.0134 'International Tables Vol C Tables 4.2.6.8 and 6.1.1.4'
O O 0.0389 0.0241 'International Tables Vol C Tables 4.2.6.8 and 6.1.1.4'
P P 0.2543 0.3332 'International Tables Vol C Tables 4.2.6.8 and 6.1.1.4'

loop_
_geom_angle_atom_site_label_1
_geom_angle_atom_site_label_2
_geom_angle_atom_site_label_3
_geom_angle
_geom_angle_site_symmetry_1
_geom_angle_site_symmetry_3
_geom_angle_publ_flag
C2 C1 C10 119.8(4) . . ?
C2 C1 P1 120.1(3) . . ?
C10 C1 P1 120.0(3) . . ?
C1 C2 C3 119.5(4) . . ?
C1 C2 C11 122.5(4) . . ?
C3 C2 C11 118.0(3) . . ?
C4 C3 C2 123.0(4) . . ?
C4 C3 C8 117.5(4) . . ?
C2 C3 C8 119.5(4) . . ?
C5 C4 C3 122.1(4) . . ?
C5 C4 H4 118.9 . . ?
C3 C4 H4 118.9 . . ?
C4 C5 C6 118.8(4) . . ?
C4 C5 C21 121.0(4) . . ?
C6 C5 C21 120.2(4) . . ?
C7 C6 C5 120.7(4) . . ?
C7 C6 H6 119.7 . . ?
C5 C6 H6 119.7 . . ?
C6 C7 C8 121.6(4) . . ?
C6 C7 H7 119.2 . . ?
C8 C7 H7 119.2 . . ?
C7 C8 C9 122.1(4) . . ?
C7 C8 C3 119.2(4) . . ?
C9 C8 C3 118.7(4) . . ?
C10 C9 C8 121.2(4) . . ?
C10 C9 H9 119.4 . . ?
C8 C9 H9 119.4 . . ?
C9 C10 C1 121.2(4) . . ?
C9 C10 H10 119.4 . . ?
C1 C10 H10 119.4 . . ?
C12 C11 C20 119.9(4) . . ?
C12 C11 C2 120.8(4) . . ?
C20 C11 C2 119.2(4) . . ?
C11 C12 C13 120.5(4) . . ?
C11 C12 P2 120.8(3) . . ?
C13 C12 P2 118.7(4) . . ?
C14 C13 C12 120.0(5) . . ?
C14 C13 H13 120.0 . . ?
C12 C13 H13 120.0 . . ?
C13 C14 C15 121.4(4) . . ?
C13 C14 H14 119.3 . . ?
C15 C14 H14 119.3 . . ?
C14 C15 C16 122.1(4) . . ?
C14 C15 C20 119.1(4) . . ?
C16 C15 C20 118.8(5) . . ?
C17 C16 C15 121.6(4) . . ?
C17 C16 H16 119.2 . . ?
C15 C16 H16 119.2 . . ?
C16 C17 C18 121.4(4) . . ?
C16 C17 H17 119.3 . . ?
C18 C17 H17 119.3 . . ?
C19 C18 C17 116.6(5) . . ?
C19 C18 C41 123.1(4) . . ?
C17 C18 C41 120.2(4) . . ?
C18 C19 C20 123.4(4) . . ?
C18 C19 H19 118.3 . . ?
C20 C19 H19 118.3 . . ?
C19 C20 C15 118.1(4) . . ?
C19 C20 C11 122.8(4) . . ?
C15 C20 C11 119.1(4) . . ?
C22 C21 C26 118.5(4) . . ?
C22 C21 C5 119.1(4) . . ?
C26 C21 C5 122.3(5) . . ?
C23 C22 C21 121.2(5) . . ?
C23 C22 H22 119.4 . . ?
C21 C22 H22 119.4 . . ?
C22 C23 C24 120.3(6) . . ?
C22 C23 H23 119.9 . . ?
C24 C23 H23 119.9 . . ?
C25 C24 C23 118.6(5) . . ?
C25 C24 N1 120.4(6) . . ?
C23 C24 N1 121.0(6) . . ?
C26 C25 C24 120.8(5) . . ?
C26 C25 H25 119.6 . . ?
C24 C25 H25 119.6 . . ?
C25 C26 C21 120.6(5) . . ?
C25 C26 H26 119.7 . . ?
C21 C26 H26 119.7 . . ?
C28 C27 C32 118.4(8) . . ?
C28 C27 N1 123.2(6) . . ?
C32 C27 N1 118.4(8) . . ?
C27 C28 C29 121.9(7) . . ?
C27 C28 H28 119.1 . . ?
C29 C28 H28 119.1 . . ?
C30 C29 C28 118.7(9) . . ?
C30 C29 H29 120.7 . . ?
C28 C29 H29 120.7 . . ?
O1 C30 C29 125.5(12) . . ?
O1 C30 C31 113.8(9) . . ?
C29 C30 C31 120.6(10) . . ?
C32 C31 C30 120.6(9) . . ?
C32 C31 H31 119.7 . . ?
C30 C31 H31 119.7 . . ?
C31 C32 C27 119.8(10) . . ?
C31 C32 H32 120.1 . . ?
C27 C32 H32 120.1 . . ?
O1 C33 H33A 109.5 . . ?
O1 C33 H33B 109.5 . . ?
H33A C33 H33B 109.5 . . ?
O1 C33 H33C 109.5 . . ?
H33A C33 H33C 109.5 . . ?
H33B C33 H33C 109.5 . . ?
C39 C34 C35 117.9(9) . . ?
C39 C34 N1 118.4(8) . . ?
C35 C34 N1 123.6(10) . . ?
C34 C35 C36 114.5(10) . . ?
C34 C35 H35 122.7 . . ?
C36 C35 H35 122.7 . . ?
C37 C36 C35 125.0(9) . . ?
C37 C36 H36 117.5 . . ?
C35 C36 H36 117.5 . . ?
C38 C37 C36 110.2(11) . . ?
C38 C37 O2 161.0(9) . . ?
C36 C37 O2 72.9(8) . . ?
C38 C37 O2' 102.6(11) . . ?
C36 C37 O2' 146.9(10) . . ?
O2 C37 O2' 77.6(8) . . ?
C37 C38 C39 132.5(13) . . ?
C37 C38 H38 113.7 . . ?
C39 C38 H38 113.7 . . ?
C34 C39 C38 119.3(9) . . ?
C34 C39 H39 120.3 . . ?
C38 C39 H39 120.3 . . ?
O2 C40 H40A 109.5 . . ?
O2 C40 H40B 109.5 . . ?
H40A C40 H40B 109.5 . . ?
O2 C40 H40C 109.5 . . ?
H40A C40 H40C 109.5 . . ?
H40B C40 H40C 109.5 . . ?
C46 C41 C42 115.7(5) . . ?
C46 C41 C18 123.3(4) . . ?
C42 C41 C18 120.9(4) . . ?
C43 C42 C41 121.9(5) . . ?
C43 C42 H42 119.0 . . ?
C41 C42 H42 119.0 . . ?
C42 C43 C44 123.0(5) . . ?
C42 C43 H43 118.5 . . ?
C44 C43 H43 118.5 . . ?
N2 C44 C43 122.3(5) . . ?
N2 C44 C45 122.8(5) . . ?
C43 C44 C45 114.9(5) . . ?
C46 C45 C44 121.9(5) . . ?
C46 C45 H45 119.1 . . ?
C44 C45 H45 119.1 . . ?
C45 C46 C41 122.6(4) . . ?
C45 C46 H46 118.7 . . ?
C41 C46 H46 118.7 . . ?
C52 C47 C48 118.3(6) . . ?
C52 C47 N2 122.6(6) . . ?
C48 C47 N2 119.1(6) . . ?
C47 C48 C49 120.7(7) . . ?
C47 C48 H48 119.7 . . ?
C49 C48 H48 119.7 . . ?
C50 C49 C48 120.3(7) . . ?
C50 C49 H49 119.8 . . ?
C48 C49 H49 119.8 . . ?
C49 C50 C51 119.4(7) . . ?
C49 C50 O3 123.5(8) . . ?
C51 C50 O3 117.1(8) . . ?
C52 C51 C50 120.1(7) . . ?
C52 C51 H51 120.0 . . ?
C50 C51 H51 120.0 . . ?
C47 C52 C51 121.2(6) . . ?
C47 C52 H52 119.4 . . ?
C51 C52 H52 119.4 . . ?
O3 C53 H53A 109.5 . . ?
O3 C53 H53B 109.5 . . ?
H53A C53 H53B 109.5 . . ?
O3 C53 H53C 109.5 . . ?
H53A C53 H53C 109.5 . . ?
H53B C53 H53C 109.5 . . ?
C55 C54 C59 118.9(6) . . ?
C55 C54 N2 121.2(6) . . ?
C59 C54 N2 119.8(7) . . ?
C54 C55 C56 120.4(7) . . ?
C54 C55 H55 119.8 . . ?
C56 C55 H55 119.8 . . ?
C57 C56 C55 115.1(8) . . ?
C57 C56 H56 122.5 . . ?
C55 C56 H56 122.5 . . ?
C58 C57 C56 124.8(8) . . ?
C58 C57 O4 115.5(10) . . ?
C56 C57 O4 119.7(10) . . ?
C57 C58 C59 117.6(8) . . ?
C57 C58 H58 121.2 . . ?
C59 C58 H58 121.2 . . ?
C58 C59 C54 123.1(8) . . ?
C58 C59 H59 118.5 . . ?
C54 C59 H59 118.5 . . ?
O4 C60 H60A 109.5 . . ?
O4 C60 H60B 109.5 . . ?
H60A C60 H60B 109.5 . . ?
O4 C60 H60C 109.5 . . ?
H60A C60 H60C 109.5 . . ?
H60B C60 H60C 109.5 . . ?
C62 C61 C66 118.0(6) . . ?
C62 C61 P1 125.4(5) . . ?
C66 C61 P1 116.6(5) . . ?
C61 C62 C63 120.8(6) . . ?
C61 C62 H62 119.6 . . ?
C63 C62 H62 119.6 . . ?
C64 C63 C62 119.1(7) . . ?
C64 C63 H63 120.5 . . ?
C62 C63 H63 120.5 . . ?
C65 C64 C63 120.3(7) . . ?
C65 C64 H64 119.9 . . ?
C63 C64 H64 119.9 . . ?
C66 C65 C64 119.7(7) . . ?
C66 C65 H65 120.2 . . ?
C64 C65 H65 120.2 . . ?
C65 C66 C61 122.1(7) . . ?
C65 C66 H66 118.9 . . ?
C61 C66 H66 118.9 . . ?
C72 C67 C68 120.0(5) . . ?
C72 C67 P1 117.5(5) . . ?
C68 C67 P1 122.5(5) . . ?
C67 C68 C69 118.8(7) . . ?
C67 C68 H68 120.6 . . ?
C69 C68 H68 120.6 . . ?
C70 C69 C68 120.0(7) . . ?
C70 C69 H69 120.0 . . ?
C68 C69 H69 120.0 . . ?
C71 C70 C69 119.8(8) . . ?
C71 C70 H70 120.1 . . ?
C69 C70 H70 120.1 . . ?
C70 C71 C72 122.4(9) . . ?
C70 C71 H71 118.8 . . ?
C72 C71 H71 118.8 . . ?
C67 C72 C71 119.1(7) . . ?
C67 C72 H72 120.5 . . ?
C71 C72 H72 120.5 . . ?
C78 C73 C74 116.6(7) . . ?
C78 C73 P2 125.0(6) . . ?
C74 C73 P2 118.3(6) . . ?
C75 C74 C73 121.5(9) . . ?
C75 C74 H74 119.3 . . ?
C73 C74 H74 119.3 . . ?
C76 C75 C74 123.2(10) . . ?
C76 C75 H75 118.4 . . ?
C74 C75 H75 118.4 . . ?
C75 C76 C77 117.2(10) . . ?
C75 C76 H76 121.4 . . ?
C77 C76 H76 121.4 . . ?
C76 C77 C78 120.3(9) . . ?
C76 C77 H77 119.9 . . ?
C78 C77 H77 119.9 . . ?
C73 C78 C77 121.1(8) . . ?
C73 C78 H78 119.4 . . ?
C77 C78 H78 119.4 . . ?
C84 C79 C80 114.0(7) . . ?
C84 C79 P2 126.8(5) . . ?
C80 C79 P2 119.1(6) . . ?
C79 C80 C81 122.5(8) . . ?
C79 C80 H80 118.8 . . ?
C81 C80 H80 118.8 . . ?
C82 C81 C80 120.3(8) . . ?
C82 C81 H81 119.8 . . ?
C80 C81 H81 119.8 . . ?
C83 C82 C81 118.3(9) . . ?
C83 C82 H82 120.9 . . ?
C81 C82 H82 120.9 . . ?
C82 C83 C84 121.0(8) . . ?
C82 C83 H83 119.5 . . ?
C84 C83 H83 119.5 . . ?
C83 C84 C79 123.9(7) . . ?
C83 C84 H84 118.1 . . ?
C79 C84 H84 118.1 . . ?
C86 C85 C94 118.9(4) . . ?
C86 C85 P3 119.8(3) . . ?
C94 C85 P3 121.2(4) . . ?
C85 C86 C87 120.4(4) . . ?
C85 C86 C95 119.0(4) . . ?
C87 C86 C95 120.4(4) . . ?
C88 C87 C86 122.3(4) . . ?
C88 C87 C92 118.7(4) . . ?
C86 C87 C92 119.0(4) . . ?
C89 C88 C87 121.3(5) . . ?
C89 C88 H88 119.4 . . ?
C87 C88 H88 119.4 . . ?
C88 C89 C90 118.8(5) . . ?
C88 C89 C105 121.2(5) . . ?
C90 C89 C105 120.0(5) . . ?
C91 C90 C89 121.1(5) . . ?
C91 C90 H90 119.5 . . ?
C89 C90 H90 119.5 . . ?
C90 C91 C92 122.0(5) . . ?
C90 C91 H91 119.0 . . ?
C92 C91 H91 119.0 . . ?
C93 C92 C91 123.4(5) . . ?
C93 C92 C87 118.6(4) . . ?
C91 C92 C87 118.0(4) . . ?
C94 C93 C92 121.7(5) . . ?
C94 C93 H93 119.1 . . ?
C92 C93 H93 119.1 . . ?
C93 C94 C85 121.0(5) . . ?
C93 C94 H94 119.5 . . ?
C85 C94 H94 119.5 . . ?
C96 C95 C104 121.3(5) . . ?
C96 C95 C86 122.2(5) . . ?
C104 C95 C86 116.5(5) . . ?
C95 C96 C97 118.4(5) . . ?
C95 C96 P4 119.9(4) . . ?
C97 C96 P4 121.6(5) . . ?
C98 C97 C96 121.2(6) . . ?
C98 C97 H97 119.4 . . ?
C96 C97 H97 119.4 . . ?
C97 C98 C99 122.6(5) . . ?
C97 C98 H98 118.7 . . ?
C99 C98 H98 118.7 . . ?
C98 C99 C100 123.9(5) . . ?
C98 C99 C104 118.1(5) . . ?
C100 C99 C104 117.9(6) . . ?
C101 C100 C99 122.9(5) . . ?
C101 C100 H100 118.5 . . ?
C99 C100 H100 118.5 . . ?
C100 C101 C102 119.7(5) . . ?
C100 C101 H101 120.1 . . ?
C102 C101 H101 120.1 . . ?
C103 C102 C101 118.3(5) . . ?
C103 C102 C125 123.2(5) . . ?
C101 C102 C125 118.5(5) . . ?
C102 C103 C104 123.2(5) . . ?
C102 C103 H103 118.4 . . ?
C104 C103 H103 118.4 . . ?
C103 C104 C95 124.1(4) . . ?
C103 C104 C99 117.8(5) . . ?
C95 C104 C99 118.2(5) . . ?
C106 C105 C110 118.5(6) . . ?
C106 C105 C89 121.1(7) . . ?
C110 C105 C89 120.4(5) . . ?
C105 C106 C107 119.9(7) . . ?
C105 C106 H106 120.1 . . ?
C107 C106 H106 120.1 . . ?
C108 C107 C106 122.2(6) . . ?
C108 C107 H107 118.9 . . ?
C106 C107 H107 118.9 . . ?
C107 C108 C109 118.0(6) . . ?
C107 C108 N3 121.2(7) . . ?
C109 C108 N3 120.8(8) . . ?
C108 C109 C110 120.7(8) . . ?
C108 C109 H109 119.7 . . ?
C110 C109 H109 119.7 . . ?
C105 C110 C109 120.7(6) . . ?
C105 C110 H110 119.7 . . ?
C109 C110 H110 119.7 . . ?
C116 C111 N3 121.3(7) . . ?
C116 C111 C112 115.9(9) . . ?
N3 C111 C112 122.8(8) . . ?
C113 C112 C111 117.8(9) . . ?
C113 C112 H112 121.1 . . ?
C111 C112 H112 121.1 . . ?
C112 C113 C114 128.0(9) . . ?
C112 C113 H113 116.0 . . ?
C114 C113 H113 116.0 . . ?
C113 C114 C115 114.5(9) . . ?
C113 C114 O5 124.4(9) . . ?
C115 C114 O5 121.0(9) . . ?
C114 C115 C116 120.7(9) . . ?
C114 C115 H115 119.6 . . ?
C116 C115 H115 119.6 . . ?
C111 C116 C115 122.5(8) . . ?
C111 C116 H116 118.8 . . ?
C115 C116 H116 118.8 . . ?
O5 C117 H11A 109.5 . . ?
O5 C117 H11B 109.5 . . ?
H11A C117 H11B 109.5 . . ?
O5 C117 H11C 109.5 . . ?
H11A C117 H11C 109.5 . . ?
H11B C117 H11C 109.5 . . ?
C119 C118 C123 118.1(7) . . ?
C119 C118 N3 121.1(7) . . ?
C123 C118 N3 120.7(6) . . ?
C118 C119 C120 120.7(7) . . ?
C118 C119 H119 119.7 . . ?
C120 C119 H119 119.7 . . ?
C119 C120 C121 120.3(7) . . ?
C119 C120 H120 119.8 . . ?
C121 C120 H120 119.8 . . ?
C122 C121 O6 123.3(8) . . ?
C122 C121 C120 120.1(8) . . ?
O6 C121 C120 116.6(7) . . ?
C121 C122 C123 119.3(7) . . ?
C121 C122 H122 120.4 . . ?
C123 C122 H122 120.4 . . ?
C122 C123 C118 121.4(7) . . ?
C122 C123 H123 119.3 . . ?
C118 C123 H123 119.3 . . ?
O6 C124 H12A 109.5 . . ?
O6 C124 H12B 109.5 . . ?
H12A C124 H12B 109.5 . . ?
O6 C124 H12C 109.5 . . ?
H12A C124 H12C 109.5 . . ?
H12B C124 H12C 109.5 . . ?
C126 C125 C130 116.4(6) . . ?
C126 C125 C102 121.7(5) . . ?
C130 C125 C102 121.9(5) . . ?
C127 C126 C125 121.9(6) . . ?
C127 C126 H126 119.1 . . ?
C125 C126 H126 119.1 . . ?
C126 C127 C128 120.7(6) . . ?
C126 C127 H127 119.6 . . ?
C128 C127 H127 119.6 . . ?
C129 C128 C127 118.7(6) . . ?
C129 C128 N4 120.6(6) . . ?
C127 C128 N4 120.7(6) . . ?
C130 C129 C128 121.0(6) . . ?
C130 C129 H129 119.5 . . ?
C128 C129 H129 119.5 . . ?
C129 C130 C125 121.4(5) . . ?
C129 C130 H130 119.3 . . ?
C125 C130 H130 119.3 . . ?
C136 C131 C132 118.8(6) . . ?
C136 C131 N4 120.9(7) . . ?
C132 C131 N4 120.3(6) . . ?
C131 C132 C133 122.3(6) . . ?
C131 C132 H132 118.9 . . ?
C133 C132 H132 118.9 . . ?
C134 C133 C132 119.3(7) . . ?
C134 C133 H133 120.4 . . ?
C132 C133 H133 120.4 . . ?
C133 C134 O7 124.5(7) . . ?
C133 C134 C135 119.0(7) . . ?
O7 C134 C135 116.4(7) . . ?
C136 C135 C134 121.6(7) . . ?
C136 C135 H135 119.2 . . ?
C134 C135 H135 119.2 . . ?
C131 C136 C135 119.0(7) . . ?
C131 C136 H136 120.5 . . ?
C135 C136 H136 120.5 . . ?
O7 C137 H13A 109.5 . . ?
O7 C137 H13B 109.5 . . ?
H13A C137 H13B 109.5 . . ?
O7 C137 H13C 109.5 . . ?
H13A C137 H13C 109.5 . . ?
H13B C137 H13C 109.5 . . ?
C143 C138 C139 117.9(7) . . ?
C143 C138 N4 121.1(6) . . ?
C139 C138 N4 120.9(7) . . ?
C138 C139 C140 119.3(7) . . ?
C138 C139 H139 120.3 . . ?
C140 C139 H139 120.3 . . ?
C141 C140 C139 120.6(7) . . ?
C141 C140 H140 119.7 . . ?
C139 C140 H140 119.7 . . ?
C140 C141 C142 120.6(8) . . ?
C140 C141 O8 115.9(7) . . ?
C142 C141 O8 123.5(7) . . ?
C141 C142 C143 119.2(7) . . ?
C141 C142 H142 120.4 . . ?
C143 C142 H142 120.4 . . ?
C142 C143 C138 122.4(6) . . ?
C142 C143 H143 118.8 . . ?
C138 C143 H143 118.8 . . ?
O8 C144 H14A 109.5 . . ?
O8 C144 H14B 109.5 . . ?
H14A C144 H14B 109.5 . . ?
O8 C144 H14C 109.5 . . ?
H14A C144 H14C 109.5 . . ?
H14B C144 H14C 109.5 . . ?
C146 C145 C150 116.0(5) . . ?
C146 C145 P3 126.5(4) . . ?
C150 C145 P3 117.5(4) . . ?
C147 C146 C145 122.2(5) . . ?
C147 C146 H146 118.9 . . ?
C145 C146 H146 118.9 . . ?
C146 C147 C148 119.4(6) . . ?
C146 C147 H147 120.3 . . ?
C148 C147 H147 120.3 . . ?
C149 C148 C147 119.0(6) . . ?
C149 C148 H148 120.5 . . ?
C147 C148 H148 120.5 . . ?
C150 C149 C148 121.3(5) . . ?
C150 C149 H149 119.4 . . ?
C148 C149 H149 119.4 . . ?
C149 C150 C145 122.0(5) . . ?
C149 C150 H150 119.0 . . ?
C145 C150 H150 119.0 . . ?
C152 C151 C156 118.8(6) . . ?
C152 C151 P3 126.2(5) . . ?
C156 C151 P3 114.9(5) . . ?
C151 C152 C153 120.9(7) . . ?
C151 C152 H152 119.6 . . ?
C153 C152 H152 119.6 . . ?
C154 C153 C152 119.4(7) . . ?
C154 C153 H153 120.3 . . ?
C152 C153 H153 120.3 . . ?
C155 C154 C153 119.7(7) . . ?
C155 C154 H154 120.1 . . ?
C153 C154 H154 120.1 . . ?
C154 C155 C156 120.9(8) . . ?
C154 C155 H155 119.6 . . ?
C156 C155 H155 119.6 . . ?
C151 C156 C155 120.0(7) . . ?
C151 C156 H156 120.0 . . ?
C155 C156 H156 120.0 . . ?
C162 C157 C158 116.9(7) . . ?
C162 C157 P4 125.7(6) . . ?
C158 C157 P4 117.3(6) . . ?
C159 C158 C157 122.2(8) . . ?
C159 C158 H158 118.9 . . ?
C157 C158 H158 118.9 . . ?
C158 C159 C160 119.1(9) . . ?
C158 C159 H159 120.5 . . ?
C160 C159 H159 120.5 . . ?
C159 C160 C161 120.6(9) . . ?
C159 C160 H160 119.7 . . ?
C161 C160 H160 119.7 . . ?
C162 C161 C160 118.5(10) . . ?
C162 C161 H161 120.7 . . ?
C160 C161 H161 120.7 . . ?
C161 C162 C157 122.6(9) . . ?
C161 C162 H162 118.7 . . ?
C157 C162 H162 118.7 . . ?
C168 C163 C164 116.1(8) . . ?
C168 C163 P4 125.7(7) . . ?
C164 C163 P4 118.1(7) . . ?
C165 C164 C163 122.5(11) . . ?
C165 C164 H164 118.7 . . ?
C163 C164 H164 118.7 . . ?
C166 C165 C164 122.3(14) . . ?
C166 C165 H165 118.9 . . ?
C164 C165 H165 118.9 . . ?
C165 C166 C167 117.7(15) . . ?
C165 C166 H166 121.2 . . ?
C167 C166 H166 121.2 . . ?
C166 C167 C168 121.6(13) . . ?
C166 C167 H167 119.2 . . ?
C168 C167 H167 119.2 . . ?
C163 C168 C167 119.6(10) . . ?
C163 C168 H168 120.2 . . ?
C167 C168 H168 120.2 . . ?
O2' C40' H40D 109.5 . . ?
O2' C40' H40E 109.5 . . ?
H40D C40' H40E 109.5 . . ?
O2' C40' H40F 109.5 . . ?
H40D C40' H40F 109.5 . . ?
H40E C40' H40F 109.5 . . ?
C34 N1 C24 120.0(7) . . ?
C34 N1 C27 121.3(5) . . ?
C24 N1 C27 118.6(6) . . ?
C44 N2 C54 118.5(5) . . ?
C44 N2 C47 123.6(5) . . ?
C54 N2 C47 117.7(5) . . ?
C111 N3 C108 123.4(7) . . ?
C111 N3 C118 120.6(6) . . ?
C108 N3 C118 115.3(7) . . ?
C128 N4 C131 121.3(5) . . ?
C128 N4 C138 117.9(5) . . ?
C131 N4 C138 120.6(6) . . ?
C33 O1 C30 116.9(12) . . ?
C37 O2 C40 82.2(10) . . ?
C50 O3 C53 116.8(7) . . ?
C60 O4 C57 118.6(13) . . ?
C114 O5 C117 120.9(8) . . ?
C121 O6 C124 118.6(7) . . ?
C134 O7 C137 117.7(6) . . ?
C141 O8 C144 116.2(6) . . ?
C40' O2' C37 102.4(11) . . ?
C61 P1 C1 103.9(2) . . ?
C61 P1 C67 101.2(3) . . ?
C1 P1 C67 100.2(2) . . ?
C79 P2 C73 102.0(3) . . ?
C79 P2 C12 101.6(3) . . ?
C73 P2 C12 101.1(3) . . ?
C145 P3 C85 100.2(2) . . ?
C145 P3 C151 104.7(3) . . ?
C85 P3 C151 100.6(2) . . ?
C96 P4 C157 99.9(3) . . ?
C96 P4 C163 101.7(3) . . ?
C157 P4 C163 101.0(3) . . ?

loop_
_geom_bond_atom_site_label_1
_geom_bond_atom_site_label_2
_geom_bond_distance
_geom_bond_site_symmetry_2
_geom_bond_publ_flag
C1 C2 1.385(5) . ?
C1 C10 1.415(6) . ?
C1 P1 1.825(5) . ?
C2 C3 1.422(6) . ?
C2 C11 1.509(6) . ?
C3 C4 1.417(5) . ?
C3 C8 1.426(6) . ?
C4 C5 1.373(6) . ?
C4 H4 0.9500 . ?
C5 C6 1.410(6) . ?
C5 C21 1.497(6) . ?
C6 C7 1.354(6) . ?
C6 H6 0.9500 . ?
C7 C8 1.401(6) . ?
C7 H7 0.9500 . ?
C8 C9 1.405(6) . ?
C9 C10 1.346(6) . ?
C9 H9 0.9500 . ?
C10 H10 0.9500 . ?
C11 C12 1.353(6) . ?
C11 C20 1.435(6) . ?
C12 C13 1.433(6) . ?
C12 P2 1.846(5) . ?
C13 C14 1.362(7) . ?
C13 H13 0.9500 . ?
C14 C15 1.394(7) . ?
C14 H14 0.9500 . ?
C15 C16 1.408(6) . ?
C15 C20 1.424(6) . ?
C16 C17 1.340(7) . ?
C16 H16 0.9500 . ?
C17 C18 1.440(6) . ?
C17 H17 0.9500 . ?
C18 C19 1.381(6) . ?
C18 C41 1.455(6) . ?
C19 C20 1.398(6) . ?
C19 H19 0.9500 . ?
C21 C22 1.385(7) . ?
C21 C26 1.385(7) . ?
C22 C23 1.377(6) . ?
C22 H22 0.9500 . ?
C23 C24 1.393(8) . ?
C23 H23 0.9500 . ?
C24 C25 1.386(8) . ?
C24 N1 1.420(6) . ?
C25 C26 1.383(6) . ?
C25 H25 0.9500 . ?
C26 H26 0.9500 . ?
C27 C28 1.363(10) . ?
C27 C32 1.428(9) . ?
C27 N1 1.442(9) . ?
C28 C29 1.380(10) . ?
C28 H28 0.9500 . ?
C29 C30 1.374(10) . ?
C29 H29 0.9500 . ?
C30 O1 1.346(12) . ?
C30 C31 1.390(14) . ?
C31 C32 1.341(14) . ?
C31 H31 0.9500 . ?
C32 H32 0.9500 . ?
C33 O1 1.282(14) . ?
C33 H33A 0.9800 . ?
C33 H33B 0.9800 . ?
C33 H33C 0.9800 . ?
C34 C39 1.369(13) . ?
C34 C35 1.370(11) . ?
C34 N1 1.381(10) . ?
C35 C36 1.507(13) . ?
C35 H35 0.9500 . ?
C36 C37 1.420(14) . ?
C36 H36 0.9500 . ?
C37 C38 1.180(12) . ?
C37 O2 1.522(8) . ?
C37 O2' 1.556(9) . ?
C38 C39 1.404(12) . ?
C38 H38 0.9500 . ?
C39 H39 0.9500 . ?
C40 O2 1.56(2) . ?
C40 H40A 0.9800 . ?
C40 H40B 0.9800 . ?
C40 H40C 0.9800 . ?
C41 C46 1.398(6) . ?
C41 C42 1.398(6) . ?
C42 C43 1.366(7) . ?
C42 H42 0.9500 . ?
C43 C44 1.391(7) . ?
C43 H43 0.9500 . ?
C44 N2 1.376(7) . ?
C44 C45 1.421(7) . ?
C45 C46 1.361(7) . ?
C45 H45 0.9500 . ?
C46 H46 0.9500 . ?
C47 C52 1.361(8) . ?
C47 C48 1.378(8) . ?
C47 N2 1.435(7) . ?
C48 C49 1.384(9) . ?
C48 H48 0.9500 . ?
C49 C50 1.349(10) . ?
C49 H49 0.9500 . ?
C50 C51 1.378(9) . ?
C50 O3 1.391(8) . ?
C51 C52 1.372(9) . ?
C51 H51 0.9500 . ?
C52 H52 0.9500 . ?
C53 O3 1.461(10) . ?
C53 H53A 0.9800 . ?
C53 H53B 0.9800 . ?
C53 H53C 0.9800 . ?
C54 C55 1.371(9) . ?
C54 C59 1.371(9) . ?
C54 N2 1.421(7) . ?
C55 C56 1.444(10) . ?
C55 H55 0.9500 . ?
C56 C57 1.391(11) . ?
C56 H56 0.9500 . ?
C57 C58 1.341(12) . ?
C57 O4 1.450(10) . ?
C58 C59 1.359(9) . ?
C58 H58 0.9500 . ?
C59 H59 0.9500 . ?
C60 O4 1.210(15) . ?
C60 H60A 0.9800 . ?
C60 H60B 0.9800 . ?
C60 H60C 0.9800 . ?
C61 C62 1.373(7) . ?
C61 C66 1.411(8) . ?
C61 P1 1.805(6) . ?
C62 C63 1.410(8) . ?
C62 H62 0.9500 . ?
C63 C64 1.390(9) . ?
C63 H63 0.9500 . ?
C64 C65 1.387(10) . ?
C64 H64 0.9500 . ?
C65 C66 1.351(9) . ?
C65 H65 0.9500 . ?
C66 H66 0.9500 . ?
C67 C72 1.371(8) . ?
C67 C68 1.391(8) . ?
C67 P1 1.855(5) . ?
C68 C69 1.410(9) . ?
C68 H68 0.9500 . ?
C69 C70 1.371(11) . ?
C69 H69 0.9500 . ?
C70 C71 1.332(11) . ?
C70 H70 0.9500 . ?
C71 C72 1.384(9) . ?
C71 H71 0.9500 . ?
C72 H72 0.9500 . ?
C73 C78 1.363(9) . ?
C73 C74 1.367(9) . ?
C73 P2 1.829(7) . ?
C74 C75 1.362(12) . ?
C74 H74 0.9500 . ?
C75 C76 1.326(12) . ?
C75 H75 0.9500 . ?
C76 C77 1.375(12) . ?
C76 H76 0.9500 . ?
C77 C78 1.404(10) . ?
C77 H77 0.9500 . ?
C78 H78 0.9500 . ?
C79 C84 1.383(8) . ?
C79 C80 1.389(9) . ?
C79 P2 1.805(7) . ?
C80 C81 1.404(11) . ?
C80 H80 0.9500 . ?
C81 C82 1.371(12) . ?
C81 H81 0.9500 . ?
C82 C83 1.348(10) . ?
C82 H82 0.9500 . ?
C83 C84 1.377(9) . ?
C83 H83 0.9500 . ?
C84 H84 0.9500 . ?
C85 C86 1.390(6) . ?
C85 C94 1.427(7) . ?
C85 P3 1.832(5) . ?
C86 C87 1.426(6) . ?
C86 C95 1.524(6) . ?
C87 C88 1.411(6) . ?
C87 C92 1.434(7) . ?
C88 C89 1.391(7) . ?
C88 H88 0.9500 . ?
C89 C90 1.410(7) . ?
C89 C105 1.487(8) . ?
C90 C91 1.348(7) . ?
C90 H90 0.9500 . ?
C91 C92 1.412(7) . ?
C91 H91 0.9500 . ?
C92 C93 1.401(7) . ?
C93 C94 1.355(7) . ?
C93 H93 0.9500 . ?
C94 H94 0.9500 . ?
C95 C96 1.375(7) . ?
C95 C104 1.425(7) . ?
C96 C97 1.433(7) . ?
C96 P4 1.812(6) . ?
C97 C98 1.330(8) . ?
C97 H97 0.9500 . ?
C98 C99 1.398(8) . ?
C98 H98 0.9500 . ?
C99 C100 1.405(8) . ?
C99 C104 1.446(7) . ?
C100 C101 1.350(8) . ?
C100 H100 0.9500 . ?
C101 C102 1.429(7) . ?
C101 H101 0.9500 . ?
C102 C103 1.377(7) . ?
C102 C125 1.463(7) . ?
C103 C104 1.391(7) . ?
C103 H103 0.9500 . ?
C105 C106 1.380(8) . ?
C105 C110 1.386(9) . ?
C106 C107 1.392(9) . ?
C106 H106 0.9500 . ?
C107 C108 1.373(10) . ?
C107 H107 0.9500 . ?
C108 C109 1.374(9) . ?
C108 N3 1.435(8) . ?
C109 C110 1.404(8) . ?
C109 H109 0.9500 . ?
C110 H110 0.9500 . ?
C111 C116 1.353(11) . ?
C111 N3 1.373(10) . ?
C111 C112 1.461(7) . ?
C112 C113 1.323(10) . ?
C112 H112 0.9500 . ?
C113 C114 1.366(8) . ?
C113 H113 0.9500 . ?
C114 C115 1.378(11) . ?
C114 O5 1.425(10) . ?
C115 C116 1.422(11) . ?
C115 H115 0.9500 . ?
C116 H116 0.9500 . ?
C117 O5 1.502(12) . ?
C117 H11A 0.9800 . ?
C117 H11B 0.9800 . ?
C117 H11C 0.9800 . ?
C118 C119 1.365(9) . ?
C118 C123 1.384(9) . ?
C118 N3 1.453(9) . ?
C119 C120 1.370(10) . ?
C119 H119 0.9500 . ?
C120 C121 1.381(10) . ?
C120 H120 0.9500 . ?
C121 C122 1.348(9) . ?
C121 O6 1.378(9) . ?
C122 C123 1.383(10) . ?
C122 H122 0.9500 . ?
C123 H123 0.9500 . ?
C124 O6 1.431(9) . ?
C124 H12A 0.9800 . ?
C124 H12B 0.9800 . ?
C124 H12C 0.9800 . ?
C125 C126 1.401(7) . ?
C125 C130 1.404(7) . ?
C126 C127 1.357(8) . ?
C126 H126 0.9500 . ?
C127 C128 1.381(8) . ?
C127 H127 0.9500 . ?
C128 C129 1.380(7) . ?
C128 N4 1.409(8) . ?
C129 C130 1.360(7) . ?
C129 H129 0.9500 . ?
C130 H130 0.9500 . ?
C131 C136 1.361(9) . ?
C131 C132 1.363(8) . ?
C131 N4 1.423(8) . ?
C132 C133 1.372(8) . ?
C132 H132 0.9500 . ?
C133 C134 1.342(8) . ?
C133 H133 0.9500 . ?
C134 O7 1.368(8) . ?
C134 C135 1.382(10) . ?
C135 C136 1.372(11) . ?
C135 H135 0.9500 . ?
C136 H136 0.9500 . ?
C137 O7 1.411(8) . ?
C137 H13A 0.9800 . ?
C137 H13B 0.9800 . ?
C137 H13C 0.9800 . ?
C138 C143 1.374(8) . ?
C138 C139 1.377(9) . ?
C138 N4 1.435(8) . ?
C139 C140 1.396(10) . ?
C139 H139 0.9500 . ?
C140 C141 1.350(10) . ?
C140 H140 0.9500 . ?
C141 C142 1.352(9) . ?
C141 O8 1.422(8) . ?
C142 C143 1.362(8) . ?
C142 H142 0.9500 . ?
C143 H143 0.9500 . ?
C144 O8 1.494(10) . ?
C144 H14A 0.9800 . ?
C144 H14B 0.9800 . ?
C144 H14C 0.9800 . ?
C145 C146 1.391(7) . ?
C145 C150 1.392(7) . ?
C145 P3 1.824(6) . ?
C146 C147 1.376(8) . ?
C146 H146 0.9500 . ?
C147 C148 1.389(7) . ?
C147 H147 0.9500 . ?
C148 C149 1.360(7) . ?
C148 H148 0.9500 . ?
C149 C150 1.355(8) . ?
C149 H149 0.9500 . ?
C150 H150 0.9500 . ?
C151 C152 1.356(8) . ?
C151 C156 1.384(8) . ?
C151 P3 1.839(5) . ?
C152 C153 1.415(8) . ?
C152 H152 0.9500 . ?
C153 C154 1.363(9) . ?
C153 H153 0.9500 . ?
C154 C155 1.361(10) . ?
C154 H154 0.9500 . ?
C155 C156 1.387(9) . ?
C155 H155 0.9500 . ?
C156 H156 0.9500 . ?
C157 C162 1.370(10) . ?
C157 C158 1.395(9) . ?
C157 P4 1.816(8) . ?
C158 C159 1.362(10) . ?
C158 H158 0.9500 . ?
C159 C160 1.370(12) . ?
C159 H159 0.9500 . ?
C160 C161 1.394(12) . ?
C160 H160 0.9500 . ?
C161 C162 1.366(11) . ?
C161 H161 0.9500 . ?
C162 H162 0.9500 . ?
C163 C168 1.380(10) . ?
C163 C164 1.387(10) . ?
C163 P4 1.827(8) . ?
C164 C165 1.379(12) . ?
C164 H164 0.9500 . ?
C165 C166 1.313(16) . ?
C165 H165 0.9500 . ?
C166 C167 1.383(16) . ?
C166 H166 0.9500 . ?
C167 C168 1.421(12) . ?
C167 H167 0.9500 . ?
C168 H168 0.9500 . ?
C40' O2' 1.43(2) . ?
C40' H40D 0.9800 . ?
C40' H40E 0.9800 . ?
C40' H40F 0.9800 . ?
